data_1566277
loop_
_publ_author_name
'Kunde, Tom'
'Pausch, Tobias'
'Gu\'nka, Piotr A'
'Krzy\.zanowski, Maurycy'
'Kasprzak, Artur'
'Schmidt, Bernd M.'

_publ_section_title
;
 Fast, solvent-free synthesis of ferrocene-containing organic cages
 <i>via</i> dynamic covalent chemistry in the solid state.
;
_journal_issue 10
_journal_name_full 'Chemical science'
_journal_page_first 2877
_journal_page_last 2883
_journal_paper_doi 10.1039/d1sc06372c
_journal_volume 13
_journal_year 2022
_chemical_formula_moiety 'C72 H54 Fe3 N8, 0.5(H2 O), C3 H3'
_chemical_formula_sum 'C75 H58 Fe3 N8 O0.5'
_chemical_formula_weight 1246.84
_space_group_crystal_system triclinic
_space_group_IT_number 2
_space_group_name_Hall '-P 1'
_space_group_name_H-M_alt 'P -1'
_atom_sites_solution_hydrogens mixed
_audit_creation_date 2021-05-11
_audit_creation_method
;
Olex2 1.3
(compiled 2020.11.12 svn.r5f609507 for OlexSys, GUI svn.r6272)
;
_audit_update_record
;
2021-11-15 deposited with the CCDC.	2022-01-31 downloaded from the CCDC.
;
_cell_angle_alpha 107.9320(10)
_cell_angle_beta 90.985(2)
_cell_angle_gamma 106.8140(10)
_cell_formula_units_Z 2
_cell_length_a 10.8575(2)
_cell_length_b 16.0366(2)
_cell_length_c 19.8722(3)
_cell_measurement_reflns_used 43293
_cell_measurement_temperature 293(2)
_cell_measurement_theta_max 29.2900
_cell_measurement_theta_min 2.8200
_cell_volume 3129.76(9)
_computing_cell_refinement 'CrysAlisPro 1.171.41.108a (Rigaku OD, 2021)'
_computing_data_collection 'CrysAlisPro 1.171.41.108a (Rigaku OD, 2021)'
_computing_data_reduction 'CrysAlisPro 1.171.41.108a (Rigaku OD, 2021)'
_computing_molecular_graphics 'Olex2 1.3 (Dolomanov et al., 2009)'
_computing_publication_material 'Olex2 1.3 (Dolomanov et al., 2009)'
_computing_structure_refinement 'SHELXL 2018/3 (Sheldrick, 2015)'
_diffrn_ambient_temperature 293(2)
_diffrn_detector 'CCD plate'
_diffrn_detector_area_resol_mean 10.3347
_diffrn_detector_type Atlas
_diffrn_measured_fraction_theta_full 0.999
_diffrn_measured_fraction_theta_max 0.922
_diffrn_measurement_details
;
List of Runs (angles in degrees, time in seconds):

 # Type Start End Width t~exp~ \w \q \k \f Frames
#--------------------------------------------------------------------------
 1 \w -45.00 39.00 0.50 45.00 -- -11.24 77.00 120.00 168
 2 \w -64.00 38.00 0.50 45.00 -- 11.71 -38.00-120.00 204
 3 \w -22.00 39.00 0.50 45.00 -- 11.71 77.00 90.00 122
 4 \w -18.00 45.00 0.50 45.00 -- 11.71 -77.00 -60.00 126
 5 \w -70.00 58.00 0.50 45.00 -- 11.71 -19.00 -60.00 256
 6 \w -22.00 39.00 0.50 45.00 -- 11.71 77.00 -90.00 122
 7 \w -64.00 38.00 0.50 45.00 -- 11.71 -38.00 150.00 204
 8 \w -18.00 45.00 0.50 45.00 -- 11.71 -77.00 30.00 126
 9 \w -22.00 39.00 0.50 45.00 -- 11.71 77.00-180.00 122
 10 \w -22.00 39.00 0.50 45.00 -- 11.71 77.00 -30.00 122
 11 \w -22.00 39.00 0.50 45.00 -- 11.71 77.00 0.00 122
 12 \w -45.00 39.00 0.50 45.00 -- -11.24 77.00 60.00 168
 13 \w -15.00 88.00 0.50 45.00 -- 11.71 38.00 0.00 206
 14 \w 34.00 80.00 0.50 45.00 -- 11.71-143.00 154.00 92
 15 \w 24.00 54.00 0.50 45.00 -- 11.71-127.00 -34.00 60
 16 \w 1.00 54.00 0.50 45.00 -- 11.71 -99.00-120.00 106
;
_diffrn_measurement_device 'four-circle diffractometer'
_diffrn_measurement_device_type 'Xcalibur, Atlas, Gemini ultra'
_diffrn_measurement_method '\w scans'
_diffrn_orient_matrix_type 'CrysAlisPro convention (1999,Acta A55,543-557)'
_diffrn_orient_matrix_UB_11 -0.0031363000
_diffrn_orient_matrix_UB_12 -0.0141262000
_diffrn_orient_matrix_UB_13 -0.0376705000
_diffrn_orient_matrix_UB_21 -0.0588058000
_diffrn_orient_matrix_UB_22 0.0105248000
_diffrn_orient_matrix_UB_23 -0.0019281000
_diffrn_orient_matrix_UB_31 0.0354086000
_diffrn_orient_matrix_UB_32 0.0456074000
_diffrn_orient_matrix_UB_33 0.0020137000
_diffrn_radiation_monochromator graphite
_diffrn_radiation_probe x-ray
_diffrn_radiation_type 'Mo K\a'
_diffrn_radiation_wavelength 0.71073
_diffrn_reflns_av_R_equivalents 0.0290
_diffrn_reflns_av_unetI/netI 0.0216
_diffrn_reflns_Laue_measured_fraction_full 0.999
_diffrn_reflns_Laue_measured_fraction_max 0.922
_diffrn_reflns_limit_h_max 14
_diffrn_reflns_limit_h_min -14
_diffrn_reflns_limit_k_max 22
_diffrn_reflns_limit_k_min -21
_diffrn_reflns_limit_l_max 27
_diffrn_reflns_limit_l_min -26
_diffrn_reflns_number 99448
_diffrn_reflns_point_group_measured_fraction_full 0.999
_diffrn_reflns_point_group_measured_fraction_max 0.922
_diffrn_reflns_theta_full 25.242
_diffrn_reflns_theta_max 29.569
_diffrn_reflns_theta_min 2.360
_diffrn_source 'fine-focus sealed X-ray tube'
_diffrn_source_type 'Enhance (Mo) X-ray Source'
_exptl_absorpt_coefficient_mu 0.738
_exptl_absorpt_correction_T_max 0.910
_exptl_absorpt_correction_T_min 0.808
_exptl_absorpt_correction_type analytical
_exptl_absorpt_process_details
;
CrysAlisPro 1.171.41.108a (Rigaku Oxford Diffraction, 2021)
Empirical absorption correction using spherical harmonics,
implemented in SCALE3 ABSPACK scaling algorithm.
;
_exptl_crystal_colour brown
_exptl_crystal_colour_primary brown
_exptl_crystal_density_diffrn 1.323
_exptl_crystal_description block
_exptl_crystal_F_000 1292
_exptl_crystal_size_max 0.39
_exptl_crystal_size_mid 0.27
_exptl_crystal_size_min 0.18
_refine_diff_density_max 0.487
_refine_diff_density_min -0.399
_refine_diff_density_rms 0.050
_refine_ls_extinction_method none
_refine_ls_goodness_of_fit_ref 1.030
_refine_ls_hydrogen_treatment mixed
_refine_ls_matrix_type full
_refine_ls_number_parameters 928
_refine_ls_number_reflns 16169
_refine_ls_number_restraints 41
_refine_ls_restrained_S_all 1.030
_refine_ls_R_factor_all 0.0602
_refine_ls_R_factor_gt 0.0414
_refine_ls_shift/su_max 0.001
_refine_ls_shift/su_mean 0.000
_refine_ls_structure_factor_coef Fsqd
_refine_ls_weighting_details 'w=1/[\s^2^(Fo^2^)+(0.0566P)^2^+1.1318P] where P=(Fo^2^+2Fc^2^)/3'
_refine_ls_weighting_scheme calc
_refine_ls_wR_factor_gt 0.1062
_refine_ls_wR_factor_ref 0.1178
_reflns_Friedel_coverage 0.000
_reflns_number_gt 12353
_reflns_number_total 16169
_reflns_threshold_expression 'I > 2\s(I)'
_cod_data_source_file d1sc06372c2.cif
_cod_data_source_block pg160smartsb_sq
_cod_depositor_comments 'Adding full bibliography for 1566274--1566277.cif.'
_cod_original_cell_volume 3129.75(9)
_cod_original_formula_sum 'C75 H58 Fe3 N8 O0.50'
_cod_database_code 1566277
_shelx_shelxl_version_number 2018/3
_chemical_oxdiff_formula 'C72 H54 N7 Fe3'
_chemical_oxdiff_usercomment 'AK1016 kryst z benzen/(CH2Cl2 lub CHCl3)'
_shelx_space_group_comment
;
The symmetry employed for this shelxl refinement is uniquely defined
by the following loop, which should always be used as a source of
symmetry information in preference to the above space-group names.
They are only intended as comments.
;
_shelx_estimated_absorpt_t_max 0.879
_shelx_estimated_absorpt_t_min 0.762
_reflns_odcompleteness_completeness 99.90
_reflns_odcompleteness_iscentric 1
_reflns_odcompleteness_theta 26.32
_olex2_refinement_description
;
1. Fixed Uiso
 At 1.2 times of:
  All C(H) groups
 At 1.5 times of:
  All H(H) groups
2. Restrained distances
 C12-C11 = C11-C10 = C9-C10 = C8-C9 = C8-C7 = C12-C7
 1.39 with sigma of 0.001
 C92-C93 = C91-C92 = C91-C93_$1
 1.39 with sigma of 0.001
 C58-C59 = C59-C60 = C61-C60 = C62-C61 = C62-C57 = C58-C57
 1.39 with sigma of 0.001
 C59A-C58A = C60A-C59A = C61A-C60A = C61A-C62A = C62A-C57A = C58A-C57A
 1.39 with sigma of 0.001
 N51-C60A = N51-C60 = N1-C10 = N1-C10A
 1.42 with sigma of 0.001
3. Restrained planarity
 N2A, C7A, C8A, C9A, C10A, C11A, C12A
 with sigma of 0.1
 N2, C7, C8, C9, C10, C11, C12
 with sigma of 0.1
 N52A, C57A, C58A, C59A, C60A, C61A, C62A
 with sigma of 0.1
 N52, C57, C58, C59, C60, C61, C62
 with sigma of 0.1
4. Others
 Sof(N2)=Sof(C6)=Sof(H6)=Sof(C7A)=Sof(C8A)=Sof(H8A)=Sof(C9A)=Sof(H9A)=
 Sof(C10A)=Sof(C11A)=Sof(H11A)=Sof(C12A)=Sof(H12A)=1-FVAR(1)
 Sof(C7)=Sof(C8)=Sof(H8)=Sof(C9)=Sof(H9)=Sof(C10)=Sof(C11)=Sof(H11)=Sof(C12)=
 Sof(H12)=Sof(N2A)=Sof(C6A)=Sof(H6A)=FVAR(1)
 Sof(N52A)=Sof(C56A)=Sof(H56A)=Sof(C57A)=Sof(C58A)=Sof(H58A)=Sof(C59A)=
 Sof(H59A)=Sof(C60A)=Sof(C61A)=Sof(H61A)=Sof(C62A)=Sof(H62A)=1-FVAR(2)
 Sof(N52)=Sof(C56)=Sof(H56)=Sof(C57)=Sof(C58)=Sof(H58)=Sof(C59)=Sof(H59)=
 Sof(C60)=Sof(C61)=Sof(H61)=Sof(C62)=Sof(H62)=FVAR(2)
 Fixed Sof: H1A(0.5) H1B(0.5)
 Fixed X: H1A(0.05422) H1B(0.00077)
 Fixed Y: H1A(0.551961) H1B(0.466649)
 Fixed Z: H1A(0.52303) H1B(0.52589)
5.a Aromatic/amide H refined with riding coordinates:
 C2(H2), C3(H3), C4(H4), C5(H5), C14(H14), C15(H15), C16(H16), C17(H17),
 C18(H18), C20(H20), C21(H21), C23(H23), C24(H24), C26(H26), C27(H27), C28(H28),
  C29(H29), C30(H30), C32(H32), C33(H33), C35(H35), C36(H36), C52(H52),
 C53(H53), C54(H54), C55(H55), C64(H64), C65(H65), C66(H66), C67(H67), C68(H68),
  C70(H70), C71(H71), C73(H73), C74(H74), C76(H76), C77(H77), C78(H78),
 C79(H79), C80(H80), C82(H82), C83(H83), C85(H85), C86(H86), C6(H6), C8(H8),
 C9(H9), C11(H11), C12(H12), C6A(H6A), C8A(H8A), C9A(H9A), C11A(H11A),
 C12A(H12A), C56(H56), C58(H58), C59(H59), C61(H61), C62(H62), C56A(H56A),
 C58A(H58A), C59A(H59A), C61A(H61A), C62A(H62A), C91(H91), C92(H92), C93(H93)
;
_platon_squeeze_void_probe_radius 1.20
_olex2_submission_special_instructions 'No special instructions were received'
_oxdiff_exptl_absorpt_empirical_details
;
Empirical correction (ABSPACK) includes:
- Absorption correction using spherical harmonics
- Frame scaling
;
_oxdiff_exptl_absorpt_empirical_full_max 1.114
_oxdiff_exptl_absorpt_empirical_full_min 0.852

loop_
_space_group_symop_operation_xyz
'x, y, z'
'-x, -y, -z'

loop_
_atom_site_label
_atom_site_type_symbol
_atom_site_fract_x
_atom_site_fract_y
_atom_site_fract_z
_atom_site_U_iso_or_equiv
_atom_site_adp_type
_atom_site_occupancy
_atom_site_site_symmetry_order
_atom_site_calc_flag
_atom_site_refinement_flags_posn
_atom_site_refinement_flags_adp
_atom_site_refinement_flags_occupancy
_atom_site_disorder_assembly
_atom_site_disorder_group
Fe1 Fe -0.26198(3) 0.32524(2) 0.61295(2) 0.05218(9) Uani 1 1 d . . . . .
Fe2 Fe 0.21528(2) -0.34603(2) -0.00290(2) 0.03886(7) Uani 1 1 d . . . . .
Fe3 Fe 0.77646(2) 0.73186(2) 0.20055(2) 0.03989(8) Uani 1 1 d . . . . .
N1 N 0.07326(15) 0.21870(10) 0.17693(8) 0.0436(4) Uani 1 1 d D . . . .
N3 N 0.03291(15) -0.15391(10) 0.04138(9) 0.0429(3) Uani 1 1 d . . . . .
N4 N 0.47478(15) 0.50473(10) 0.13228(8) 0.0426(3) Uani 1 1 d . . . . .
N51 N 0.41452(15) 0.23025(10) 0.34650(8) 0.0440(4) Uani 1 1 d D . . . .
N53 N 0.31931(19) -0.14638(12) 0.18812(10) 0.0584(5) Uani 1 1 d . . . . .
N54 N 0.73477(15) 0.51506(11) 0.25937(9) 0.0459(4) Uani 1 1 d . . . . .
C1 C -0.3181(3) 0.3004(2) 0.50826(12) 0.0723(8) Uani 1 1 d . . . . .
C2 C -0.3230(3) 0.3884(2) 0.55059(14) 0.0767(7) Uani 1 1 d . . . . .
H2 H -0.276286 0.445126 0.546910 0.092 Uiso 1 1 calc R U . . .
C3 C -0.4125(3) 0.3729(3) 0.59916(13) 0.0833(10) Uani 1 1 d . . . . .
H3 H -0.436674 0.418483 0.632710 0.100 Uiso 1 1 calc R U . . .
C4 C -0.4591(3) 0.2796(3) 0.58954(17) 0.0897(10) Uani 1 1 d . . . . .
H4 H -0.518212 0.251993 0.615636 0.108 Uiso 1 1 calc R U . . .
C5 C -0.4005(3) 0.2337(2) 0.53273(16) 0.0859(9) Uani 1 1 d . . . . .
H5 H -0.414279 0.170538 0.514818 0.103 Uiso 1 1 calc R U . . .
C13 C 0.10701(18) -0.27401(12) -0.03144(10) 0.0425(4) Uani 1 1 d . . . . .
C14 C 0.1807(2) -0.30569(14) -0.08725(11) 0.0502(5) Uani 1 1 d . . . . .
H14 H 0.242641 -0.268746 -0.106402 0.060 Uiso 1 1 calc R U . . .
C15 C 0.1429(2) -0.40334(14) -0.10826(11) 0.0544(5) Uani 1 1 d . . . . .
H15 H 0.175310 -0.441618 -0.143727 0.065 Uiso 1 1 calc R U . . .
C16 C 0.0475(2) -0.43208(13) -0.06595(11) 0.0505(5) Uani 1 1 d . . . . .
H16 H 0.006131 -0.492812 -0.068875 0.061 Uiso 1 1 calc R U . . .
C17 C 0.02498(18) -0.35297(12) -0.01804(11) 0.0442(4) Uani 1 1 d . . . . .
H17 H -0.032882 -0.352760 0.015930 0.053 Uiso 1 1 calc R U . . .
C18 C 0.11731(18) -0.17809(12) 0.00352(10) 0.0416(4) Uani 1 1 d . . . . .
H18 H 0.188368 -0.132691 -0.002039 0.050 Uiso 1 1 calc R U . . .
C19 C 0.04973(17) -0.05879(12) 0.07358(10) 0.0398(4) Uani 1 1 d . . . . .
C20 C -0.06018(18) -0.03075(13) 0.08016(12) 0.0482(5) Uani 1 1 d . . . . .
H20 H -0.141074 -0.074336 0.062826 0.058 Uiso 1 1 calc R U . . .
C21 C -0.05183(18) 0.06032(13) 0.11183(12) 0.0476(4) Uani 1 1 d . . . . .
H21 H -0.126602 0.077842 0.114784 0.057 Uiso 1 1 calc R U . . .
C22 C 0.06802(18) 0.12632(12) 0.13946(10) 0.0399(4) Uani 1 1 d . . . . .
C23 C 0.17775(18) 0.09876(13) 0.13261(11) 0.0481(4) Uani 1 1 d . . . . .
H23 H 0.258612 0.142395 0.149961 0.058 Uiso 1 1 calc R U . . .
C24 C 0.16928(18) 0.00727(13) 0.10034(11) 0.0469(4) Uani 1 1 d . . . . .
H24 H 0.244210 -0.010071 0.096565 0.056 Uiso 1 1 calc R U . . .
C25 C 0.58844(18) 0.66403(13) 0.15509(11) 0.0444(4) Uani 1 1 d . . . . .
C26 C 0.6063(2) 0.75951(14) 0.19050(12) 0.0504(5) Uani 1 1 d . . . . .
H26 H 0.562541 0.783679 0.227699 0.060 Uiso 1 1 calc R U . . .
C27 C 0.7023(2) 0.81087(14) 0.15903(13) 0.0566(5) Uani 1 1 d . . . . .
H27 H 0.732170 0.874804 0.171945 0.068 Uiso 1 1 calc R U . . .
C28 C 0.7452(2) 0.74920(15) 0.10494(12) 0.0582(6) Uani 1 1 d . . . . .
H28 H 0.808012 0.765223 0.075989 0.070 Uiso 1 1 calc R U . . .
C29 C 0.6758(2) 0.65819(14) 0.10232(11) 0.0526(5) Uani 1 1 d . . . . .
H29 H 0.685530 0.604182 0.071533 0.063 Uiso 1 1 calc R U . . .
C30 C 0.49484(18) 0.58841(12) 0.16976(10) 0.0423(4) Uani 1 1 d . . . . .
H30 H 0.447672 0.601720 0.208107 0.051 Uiso 1 1 calc R U . . .
C31 C 0.37644(17) 0.43478(11) 0.14729(9) 0.0368(4) Uani 1 1 d . . . . .
C32 C 0.33680(19) 0.44054(12) 0.21402(10) 0.0431(4) Uani 1 1 d . . . . .
H32 H 0.378035 0.492430 0.252817 0.052 Uiso 1 1 calc R U . . .
C33 C 0.23701(19) 0.37053(12) 0.22405(10) 0.0431(4) Uani 1 1 d . . . . .
H33 H 0.211390 0.376400 0.269252 0.052 Uiso 1 1 calc R U . . .
C34 C 0.17509(17) 0.29211(11) 0.16773(9) 0.0367(4) Uani 1 1 d . . . . .
C35 C 0.21555(19) 0.28524(12) 0.10070(10) 0.0437(4) Uani 1 1 d . . . . .
H35 H 0.174690 0.233233 0.061906 0.052 Uiso 1 1 calc R U . . .
C36 C 0.31611(18) 0.35524(12) 0.09142(10) 0.0423(4) Uani 1 1 d . . . . .
H36 H 0.343749 0.348631 0.046575 0.051 Uiso 1 1 calc R U . . .
C51 C -0.0798(2) 0.3160(2) 0.62391(13) 0.0746(8) Uani 1 1 d . . . . .
C52 C -0.0844(2) 0.4044(2) 0.66589(13) 0.0723(7) Uani 1 1 d . . . . .
H52 H -0.037167 0.460644 0.661553 0.087 Uiso 1 1 calc R U . . .
C53 C -0.1735(2) 0.3913(2) 0.71524(12) 0.0678(7) Uani 1 1 d . . . . .
H53 H -0.194882 0.437513 0.749656 0.081 Uiso 1 1 calc R U . . .
C54 C -0.2237(3) 0.2976(2) 0.70366(13) 0.0718(7) Uani 1 1 d . . . . .
H54 H -0.284622 0.270163 0.729034 0.086 Uiso 1 1 calc R U . . .
C55 C -0.1673(3) 0.2510(2) 0.64728(14) 0.0791(8) Uani 1 1 d . . . . .
H55 H -0.185161 0.187468 0.628574 0.095 Uiso 1 1 calc R U . . .
C63 C 0.34083(19) -0.26635(13) 0.08785(11) 0.0475(4) Uani 1 1 d . . . . .
C64 C 0.4100(2) -0.29603(14) 0.02928(13) 0.0533(5) Uani 1 1 d . . . . .
H64 H 0.471014 -0.257960 0.010529 0.064 Uiso 1 1 calc R U . . .
C65 C 0.3694(2) -0.39348(14) 0.00486(13) 0.0563(5) Uani 1 1 d . . . . .
H65 H 0.399867 -0.430667 -0.032428 0.068 Uiso 1 1 calc R U . . .
C66 C 0.2748(2) -0.42455(14) 0.04667(12) 0.0527(5) Uani 1 1 d . . . . .
H66 H 0.231708 -0.485815 0.041477 0.063 Uiso 1 1 calc R U . . .
C67 C 0.2564(2) -0.34654(14) 0.09808(11) 0.0487(4) Uani 1 1 d . . . . .
H67 H 0.199256 -0.347673 0.132363 0.058 Uiso 1 1 calc R U . . .
C68 C 0.3625(2) -0.16946(14) 0.12982(11) 0.0496(5) Uani 1 1 d . . . . .
H68 H 0.409936 -0.123805 0.112422 0.060 Uiso 1 1 calc R U . . .
C69 C 0.3498(2) -0.05049(13) 0.22795(11) 0.0513(5) Uani 1 1 d . . . . .
C70 C 0.2532(2) -0.01973(15) 0.25977(14) 0.0658(6) Uani 1 1 d . . . . .
H70 H 0.171563 -0.061762 0.255790 0.079 Uiso 1 1 calc R U . . .
C71 C 0.2737(2) 0.07147(14) 0.29736(12) 0.0564(5) Uani 1 1 d . . . . .
H71 H 0.204719 0.090318 0.316365 0.068 Uiso 1 1 calc R U . . .
C72 C 0.39484(18) 0.13618(12) 0.30766(10) 0.0411(4) Uani 1 1 d . . . . .
C73 C 0.4954(2) 0.10532(14) 0.27886(12) 0.0524(5) Uani 1 1 d . . . . .
H73 H 0.578746 0.146439 0.286761 0.063 Uiso 1 1 calc R U . . .
C74 C 0.4725(2) 0.01327(15) 0.23819(12) 0.0564(5) Uani 1 1 d . . . . .
H74 H 0.540219 -0.005840 0.217607 0.068 Uiso 1 1 calc R U . . .
C75 C 0.82661(18) 0.67385(13) 0.27105(11) 0.0466(4) Uani 1 1 d . . . . .
C76 C 0.8421(2) 0.76924(14) 0.30541(12) 0.0526(5) Uani 1 1 d . . . . .
H76 H 0.800354 0.793442 0.343613 0.063 Uiso 1 1 calc R U . . .
C77 C 0.9321(2) 0.82034(15) 0.27114(14) 0.0611(6) Uani 1 1 d . . . . .
H77 H 0.960018 0.884184 0.283031 0.073 Uiso 1 1 calc R U . . .
C78 C 0.9724(2) 0.75834(16) 0.21594(15) 0.0628(6) Uani 1 1 d . . . . .
H78 H 1.031583 0.774164 0.185197 0.075 Uiso 1 1 calc R U . . .
C79 C 0.90757(19) 0.66794(15) 0.21528(13) 0.0545(5) Uani 1 1 d . . . . .
H79 H 0.916247 0.613936 0.183870 0.065 Uiso 1 1 calc R U . . .
C80 C 0.74119(18) 0.59841(13) 0.29011(11) 0.0443(4) Uani 1 1 d . . . . .
H80 H 0.689367 0.611784 0.326160 0.053 Uiso 1 1 calc R U . . .
C81 C 0.65449(17) 0.44589(12) 0.28331(10) 0.0407(4) Uani 1 1 d . . . . .
C82 C 0.63924(19) 0.45745(12) 0.35459(10) 0.0446(4) Uani 1 1 d . . . . .
H82 H 0.681141 0.513880 0.389086 0.054 Uiso 1 1 calc R U . . .
C83 C 0.56251(18) 0.38600(12) 0.37473(10) 0.0431(4) Uani 1 1 d . . . . .
H83 H 0.554507 0.394704 0.422738 0.052 Uiso 1 1 calc R U . . .
C84 C 0.49708(17) 0.30130(12) 0.32434(10) 0.0389(4) Uani 1 1 d . . . . .
C85 C 0.51314(18) 0.28947(12) 0.25315(10) 0.0436(4) Uani 1 1 d . . . . .
H85 H 0.470371 0.233270 0.218615 0.052 Uiso 1 1 calc R U . . .
C86 C 0.59191(18) 0.36024(13) 0.23311(10) 0.0436(4) Uani 1 1 d . . . . .
H86 H 0.603320 0.350520 0.185336 0.052 Uiso 1 1 calc R U . . .
N2 N -0.2178(4) 0.2362(3) 0.4089(2) 0.0513(14) Uani 0.510(9) 1 d . . P A 1
C6 C -0.2193(6) 0.3120(5) 0.4521(3) 0.0509(13) Uani 0.510(9) 1 d . . P A 1
H6 H -0.167556 0.368891 0.450961 0.061 Uiso 0.510(9) 1 calc R U P A 1
C7 C -0.1410(5) 0.2379(5) 0.3522(3) 0.0407(13) Uani 0.490(9) 1 d D . P A 1
C8 C -0.0806(8) 0.1701(5) 0.3306(4) 0.0534(17) Uani 0.490(9) 1 d D . P A 1
H8 H -0.089477 0.127789 0.354829 0.064 Uiso 0.490(9) 1 calc R U P A 1
C9 C -0.0074(10) 0.1642(6) 0.2737(5) 0.0437(16) Uani 0.490(9) 1 d D . P A 1
H9 H 0.029496 0.116869 0.258561 0.052 Uiso 0.490(9) 1 calc R U P A 1
C10 C 0.0101(16) 0.2298(8) 0.2396(6) 0.037(2) Uani 0.490(9) 1 d D . P A 1
C11 C -0.0553(14) 0.2950(9) 0.2580(7) 0.051(3) Uani 0.490(9) 1 d D . P A 1
H11 H -0.050169 0.335177 0.232200 0.061 Uiso 0.490(9) 1 calc R U P A 1
C12 C -0.1283(7) 0.3000(5) 0.3151(4) 0.0476(15) Uani 0.490(9) 1 d D . P A 1
H12 H -0.168973 0.345285 0.328506 0.057 Uiso 0.490(9) 1 calc R U P A 1
N2A N -0.1961(4) 0.3122(3) 0.4166(3) 0.0486(13) Uani 0.490(9) 1 d . . P A 2
C6A C -0.2601(5) 0.2568(5) 0.4453(3) 0.0478(14) Uani 0.490(9) 1 d . . P A 2
H6A H -0.270360 0.193992 0.428669 0.057 Uiso 0.490(9) 1 calc R U P A 2
C7A C -0.1331(5) 0.2816(5) 0.3553(3) 0.0420(12) Uani 0.510(9) 1 d . . P A 2
C8A C -0.0894(7) 0.2067(6) 0.3401(4) 0.0496(15) Uani 0.510(9) 1 d . . P A 2
H8A H -0.104428 0.169521 0.368821 0.060 Uiso 0.510(9) 1 calc R U P A 2
C9A C -0.0226(10) 0.1867(6) 0.2814(5) 0.0479(17) Uani 0.510(9) 1 d . . P A 2
H9A H 0.011446 0.137998 0.273496 0.057 Uiso 0.510(9) 1 calc R U P A 2
C10A C -0.0040(15) 0.2364(9) 0.2334(6) 0.037(2) Uani 0.510(9) 1 d D . P A 2
C11A C -0.0479(13) 0.3126(9) 0.2514(7) 0.0444(17) Uani 0.510(9) 1 d . . P A 2
H11A H -0.034414 0.349645 0.222567 0.053 Uiso 0.510(9) 1 calc R U P A 2
C12A C -0.1114(7) 0.3351(5) 0.3112(5) 0.0486(15) Uani 0.510(9) 1 d . . P A 2
H12A H -0.139664 0.386710 0.321785 0.058 Uiso 0.510(9) 1 calc R U P A 2
N52 N 0.0802(4) 0.3386(3) 0.54698(19) 0.0515(10) Uani 0.670(10) 1 d . . P B 3
C56 C -0.0059(4) 0.2803(3) 0.56606(19) 0.0473(11) Uani 0.670(10) 1 d . . P B 3
H56 H -0.021860 0.217317 0.544326 0.057 Uiso 0.670(10) 1 calc R U P B 3
C57 C 0.1608(4) 0.3078(3) 0.4967(3) 0.0426(10) Uani 0.670(10) 1 d D . P B 3
C58 C 0.2120(6) 0.2379(4) 0.4969(3) 0.0485(13) Uani 0.670(10) 1 d D . P B 3
H58 H 0.190152 0.207318 0.529945 0.058 Uiso 0.670(10) 1 calc R U P B 3
C59 C 0.2959(8) 0.2136(6) 0.4479(4) 0.0448(14) Uani 0.670(10) 1 d D . P B 3
H59 H 0.330778 0.167583 0.449557 0.054 Uiso 0.670(10) 1 calc R U P B 3
C60 C 0.3292(7) 0.2560(5) 0.3966(3) 0.0347(14) Uani 0.670(10) 1 d D . P B 3
C61 C 0.2762(7) 0.3252(5) 0.3965(4) 0.0442(13) Uani 0.670(10) 1 d D . P B 3
H61 H 0.295202 0.354027 0.362224 0.053 Uiso 0.670(10) 1 calc R U P B 3
C62 C 0.1954(8) 0.3521(4) 0.4466(4) 0.0518(13) Uani 0.670(10) 1 d D . P B 3
H62 H 0.164186 0.400321 0.446589 0.062 Uiso 0.670(10) 1 calc R U P B 3
N52A N 0.0623(8) 0.2735(6) 0.5479(3) 0.058(2) Uani 0.330(10) 1 d . . P B 4
C56A C 0.0288(9) 0.3434(7) 0.5729(5) 0.050(2) Uani 0.330(10) 1 d . . P B 4
H56A H 0.059230 0.399245 0.564394 0.060 Uiso 0.330(10) 1 calc R U P B 4
C57A C 0.1543(9) 0.2708(7) 0.4983(4) 0.041(2) Uani 0.330(10) 1 d D . P B 4
C58A C 0.2192(13) 0.2063(8) 0.4927(8) 0.056(3) Uani 0.330(10) 1 d D . P B 4
H58A H 0.198783 0.168286 0.520641 0.067 Uiso 0.330(10) 1 calc R U P B 4
C59A C 0.3133(16) 0.1962(12) 0.4470(8) 0.045(3) Uani 0.330(10) 1 d D . P B 4
H59A H 0.360437 0.156058 0.446911 0.054 Uiso 0.330(10) 1 calc R U P B 4
C60A C 0.3343(15) 0.2482(10) 0.4014(7) 0.049(4) Uani 0.330(10) 1 d D . P B 4
C61A C 0.2730(16) 0.3150(11) 0.4086(9) 0.060(4) Uani 0.330(10) 1 d D . P B 4
H61A H 0.293442 0.352898 0.380535 0.072 Uiso 0.330(10) 1 calc R U P B 4
C62A C 0.1823(15) 0.3273(10) 0.4562(7) 0.053(3) Uani 0.330(10) 1 d D . P B 4
H62A H 0.141718 0.371930 0.459733 0.063 Uiso 0.330(10) 1 calc R U P B 4
O1 O 0.000000 0.500000 0.500000 0.185(3) Uani 1 2 d S . P . .
H1A H 0.054220 0.551961 0.523030 1.3(6) Uiso 0.5 1 d . . P . .
H1B H 0.000770 0.466649 0.525890 1.954 Uiso 0.5 1 d . U P . .
C91 C 0.4777(8) 0.0829(4) 0.0367(6) 0.160(2) Uani 1 1 d D . . . .
H91 H 0.462698 0.137986 0.061210 0.192 Uiso 1 1 calc R U . . .
C92 C 0.5617(7) 0.0510(7) 0.0680(3) 0.160(2) Uani 1 1 d D . . . .
H92 H 0.603633 0.085076 0.113588 0.192 Uiso 1 1 calc R U . . .
C93 C 0.5836(5) -0.0315(7) 0.0316(6) 0.167(3) Uani 1 1 d D . . . .
H93 H 0.639679 -0.052453 0.053122 0.200 Uiso 1 1 calc R U . . .

loop_
_atom_site_aniso_label
_atom_site_aniso_U_11
_atom_site_aniso_U_22
_atom_site_aniso_U_33
_atom_site_aniso_U_23
_atom_site_aniso_U_13
_atom_site_aniso_U_12
Fe1 0.04675(16) 0.0751(2) 0.03764(16) 0.01476(14) 0.01147(12) 0.02684(15)
Fe2 0.04075(14) 0.03099(12) 0.04154(15) 0.00686(10) 0.00917(11) 0.01132(10)
Fe3 0.03898(14) 0.03245(13) 0.04414(15) 0.01321(11) 0.00973(11) 0.00392(10)
N1 0.0484(9) 0.0327(7) 0.0451(9) 0.0102(6) 0.0169(7) 0.0079(6)
N3 0.0431(8) 0.0330(7) 0.0509(9) 0.0135(7) 0.0064(7) 0.0093(6)
N4 0.0423(8) 0.0410(8) 0.0396(8) 0.0143(6) 0.0054(6) 0.0045(6)
N51 0.0474(9) 0.0339(7) 0.0449(9) 0.0087(6) 0.0159(7) 0.0082(6)
N53 0.0690(12) 0.0427(9) 0.0576(11) 0.0138(8) 0.0134(9) 0.0108(8)
N54 0.0418(8) 0.0422(8) 0.0521(10) 0.0184(7) 0.0097(7) 0.0073(7)
C1 0.0677(15) 0.119(2) 0.0354(11) 0.0108(13) 0.0059(10) 0.0522(16)
C2 0.0848(18) 0.103(2) 0.0606(15) 0.0307(15) 0.0057(13) 0.0514(17)
C3 0.0764(18) 0.143(3) 0.0414(13) 0.0083(15) 0.0070(12) 0.073(2)
C4 0.0481(14) 0.142(3) 0.0764(19) 0.029(2) 0.0153(13) 0.0320(17)
C5 0.0591(15) 0.097(2) 0.0755(19) -0.0025(16) -0.0081(14) 0.0199(15)
C13 0.0451(10) 0.0376(9) 0.0435(10) 0.0120(8) 0.0043(8) 0.0121(8)
C14 0.0615(12) 0.0469(10) 0.0414(11) 0.0148(8) 0.0138(9) 0.0147(9)
C15 0.0664(13) 0.0437(10) 0.0430(11) 0.0019(8) 0.0083(9) 0.0148(9)
C16 0.0519(11) 0.0348(9) 0.0535(12) 0.0065(8) 0.0017(9) 0.0056(8)
C17 0.0405(9) 0.0377(9) 0.0503(11) 0.0114(8) 0.0066(8) 0.0088(7)
C18 0.0434(10) 0.0355(9) 0.0460(10) 0.0164(8) 0.0050(8) 0.0091(7)
C19 0.0412(9) 0.0333(8) 0.0436(10) 0.0144(7) 0.0078(7) 0.0074(7)
C20 0.0361(9) 0.0369(9) 0.0653(13) 0.0153(9) 0.0045(9) 0.0035(7)
C21 0.0365(9) 0.0408(9) 0.0642(13) 0.0165(9) 0.0086(9) 0.0108(7)
C22 0.0433(9) 0.0331(8) 0.0407(10) 0.0119(7) 0.0091(7) 0.0078(7)
C23 0.0362(9) 0.0398(9) 0.0578(12) 0.0086(8) 0.0019(8) 0.0042(7)
C24 0.0381(9) 0.0422(10) 0.0569(12) 0.0113(9) 0.0045(8) 0.0127(8)
C25 0.0416(10) 0.0396(9) 0.0476(11) 0.0165(8) 0.0011(8) 0.0038(7)
C26 0.0464(11) 0.0442(10) 0.0610(13) 0.0187(9) 0.0063(9) 0.0130(8)
C27 0.0624(13) 0.0402(10) 0.0668(14) 0.0258(10) 0.0022(11) 0.0068(9)
C28 0.0684(14) 0.0517(12) 0.0490(12) 0.0254(10) 0.0092(10) 0.0010(10)
C29 0.0632(13) 0.0449(10) 0.0400(10) 0.0133(8) 0.0091(9) 0.0026(9)
C30 0.0382(9) 0.0408(9) 0.0454(10) 0.0150(8) 0.0053(8) 0.0077(7)
C31 0.0379(9) 0.0343(8) 0.0366(9) 0.0122(7) 0.0047(7) 0.0082(7)
C32 0.0499(10) 0.0345(8) 0.0345(9) 0.0058(7) 0.0029(8) 0.0033(7)
C33 0.0531(11) 0.0417(9) 0.0308(9) 0.0107(7) 0.0099(8) 0.0103(8)
C34 0.0382(9) 0.0330(8) 0.0378(9) 0.0115(7) 0.0081(7) 0.0093(7)
C35 0.0489(10) 0.0367(9) 0.0335(9) 0.0049(7) 0.0050(8) 0.0027(8)
C36 0.0476(10) 0.0420(9) 0.0319(9) 0.0105(7) 0.0099(7) 0.0073(8)
C51 0.0546(13) 0.135(2) 0.0433(12) 0.0214(14) 0.0104(10) 0.0514(16)
C52 0.0570(14) 0.0955(19) 0.0548(14) 0.0231(13) -0.0006(11) 0.0115(13)
C53 0.0654(14) 0.099(2) 0.0398(12) 0.0090(12) 0.0055(10) 0.0404(14)
C54 0.0765(17) 0.104(2) 0.0468(13) 0.0315(14) 0.0187(12) 0.0378(15)
C55 0.103(2) 0.098(2) 0.0572(15) 0.0250(14) 0.0135(15) 0.0607(18)
C63 0.0460(10) 0.0401(9) 0.0509(11) 0.0069(8) -0.0017(8) 0.0144(8)
C64 0.0399(10) 0.0461(10) 0.0675(14) 0.0102(10) 0.0074(9) 0.0124(8)
C65 0.0484(11) 0.0458(11) 0.0703(14) 0.0054(10) 0.0089(10) 0.0225(9)
C66 0.0565(12) 0.0388(10) 0.0646(13) 0.0156(9) 0.0018(10) 0.0191(9)
C67 0.0546(11) 0.0467(10) 0.0460(11) 0.0144(9) 0.0040(9) 0.0184(9)
C68 0.0502(11) 0.0433(10) 0.0519(12) 0.0115(9) 0.0029(9) 0.0138(8)
C69 0.0648(13) 0.0364(9) 0.0453(11) 0.0090(8) 0.0061(9) 0.0090(9)
C70 0.0574(13) 0.0434(11) 0.0745(16) 0.0041(10) 0.0185(11) -0.0018(9)
C71 0.0458(11) 0.0450(11) 0.0646(14) 0.0059(10) 0.0142(10) 0.0057(9)
C72 0.0462(10) 0.0352(8) 0.0375(9) 0.0091(7) 0.0061(8) 0.0091(7)
C73 0.0451(11) 0.0435(10) 0.0605(13) 0.0089(9) 0.0076(9) 0.0101(8)
C74 0.0572(12) 0.0504(11) 0.0604(13) 0.0103(10) 0.0115(10) 0.0231(10)
C75 0.0399(10) 0.0432(10) 0.0549(12) 0.0195(9) 0.0005(8) 0.0067(8)
C76 0.0549(12) 0.0444(10) 0.0477(11) 0.0108(9) -0.0024(9) 0.0045(9)
C77 0.0492(12) 0.0423(11) 0.0768(16) 0.0173(10) -0.0053(11) -0.0051(9)
C78 0.0395(11) 0.0550(12) 0.0910(18) 0.0290(12) 0.0170(11) 0.0040(9)
C79 0.0391(10) 0.0470(11) 0.0779(15) 0.0218(10) 0.0142(10) 0.0122(8)
C80 0.0405(9) 0.0441(10) 0.0482(11) 0.0176(8) 0.0051(8) 0.0104(8)
C81 0.0357(9) 0.0387(9) 0.0476(10) 0.0151(8) 0.0074(7) 0.0103(7)
C82 0.0464(10) 0.0340(8) 0.0444(10) 0.0073(7) 0.0005(8) 0.0053(7)
C83 0.0479(10) 0.0412(9) 0.0350(9) 0.0095(7) 0.0045(8) 0.0092(8)
C84 0.0375(9) 0.0355(8) 0.0411(10) 0.0110(7) 0.0080(7) 0.0087(7)
C85 0.0430(10) 0.0378(9) 0.0398(10) 0.0045(7) 0.0068(8) 0.0058(7)
C86 0.0453(10) 0.0447(10) 0.0377(10) 0.0109(8) 0.0103(8) 0.0116(8)
N2 0.052(2) 0.058(3) 0.042(2) 0.0144(18) 0.0157(17) 0.0170(17)
C6 0.056(3) 0.056(3) 0.037(3) 0.008(3) 0.001(2) 0.019(2)
C7 0.041(2) 0.044(3) 0.037(2) 0.013(3) 0.0099(18) 0.013(3)
C8 0.066(3) 0.052(4) 0.054(3) 0.028(3) 0.024(2) 0.023(3)
C9 0.060(4) 0.041(4) 0.046(3) 0.019(3) 0.022(2) 0.032(3)
C10 0.034(4) 0.042(4) 0.032(4) 0.010(3) 0.004(3) 0.011(2)
C11 0.061(4) 0.056(5) 0.044(4) 0.027(3) 0.010(3) 0.020(4)
C12 0.047(3) 0.053(4) 0.051(3) 0.019(4) 0.017(2) 0.025(3)
N2A 0.054(2) 0.061(3) 0.035(3) 0.014(2) 0.0138(18) 0.0251(18)
C6A 0.049(3) 0.053(3) 0.038(3) 0.008(2) 0.007(2) 0.019(2)
C7A 0.040(2) 0.045(3) 0.040(3) 0.014(3) 0.0089(17) 0.012(2)
C8A 0.062(3) 0.054(4) 0.047(3) 0.030(3) 0.018(2) 0.025(3)
C9A 0.059(3) 0.043(4) 0.058(4) 0.020(3) 0.021(2) 0.035(3)
C10A 0.033(4) 0.046(4) 0.036(4) 0.019(3) 0.004(3) 0.011(3)
C11A 0.047(3) 0.055(4) 0.042(4) 0.020(3) 0.018(2) 0.027(3)
C12A 0.051(3) 0.052(4) 0.051(3) 0.020(3) 0.013(2) 0.024(3)
N52 0.0477(18) 0.051(2) 0.0497(18) 0.0077(14) 0.0164(14) 0.0149(14)
C56 0.044(2) 0.056(2) 0.0412(18) 0.0121(14) 0.0061(15) 0.0183(17)
C57 0.0408(16) 0.037(2) 0.042(2) 0.006(2) 0.0069(14) 0.0089(18)
C58 0.058(3) 0.056(4) 0.0387(19) 0.021(2) 0.0140(16) 0.022(2)
C59 0.049(3) 0.050(3) 0.046(2) 0.021(2) 0.0103(18) 0.026(2)
C60 0.035(3) 0.039(3) 0.030(2) 0.010(2) 0.012(2) 0.011(2)
C61 0.049(2) 0.051(2) 0.044(3) 0.023(2) 0.018(2) 0.0242(17)
C62 0.056(2) 0.052(3) 0.054(3) 0.021(2) 0.018(2) 0.023(2)
N52A 0.052(4) 0.079(6) 0.048(3) 0.021(3) 0.020(3) 0.025(3)
C56A 0.043(4) 0.051(5) 0.053(5) 0.015(4) 0.002(3) 0.011(3)
C57A 0.048(4) 0.044(5) 0.031(3) 0.011(4) 0.009(3) 0.016(4)
C58A 0.063(5) 0.064(8) 0.056(5) 0.029(6) 0.022(4) 0.030(5)
C59A 0.049(5) 0.057(6) 0.048(5) 0.027(4) 0.018(4) 0.030(4)
C60A 0.048(7) 0.038(6) 0.051(8) 0.010(5) -0.009(6) 0.007(5)
C61A 0.065(6) 0.084(9) 0.034(5) 0.036(5) 0.008(4) 0.011(6)
C62A 0.058(6) 0.076(9) 0.048(5) 0.033(6) 0.020(4) 0.041(7)
O1 0.158(4) 0.076(2) 0.286(7) 0.010(3) 0.079(4) 0.034(3)
C91 0.121(4) 0.166(5) 0.218(7) 0.106(6) 0.097(4) 0.031(5)
C92 0.121(5) 0.199(7) 0.159(5) 0.115(6) 0.037(4) -0.014(4)
C93 0.080(3) 0.208(7) 0.253(9) 0.161(6) 0.042(5) 0.014(4)

loop_
_atom_type_symbol
_atom_type_description
_atom_type_scat_dispersion_real
_atom_type_scat_dispersion_imag
_atom_type_scat_source
C C 0.0033 0.0016 'International Tables Vol C Tables 4.2.6.8 and 6.1.1.4'
H H 0.0000 0.0000 'International Tables Vol C Tables 4.2.6.8 and 6.1.1.4'
Fe Fe 0.3463 0.8444 'International Tables Vol C Tables 4.2.6.8 and 6.1.1.4'
N N 0.0061 0.0033 'International Tables Vol C Tables 4.2.6.8 and 6.1.1.4'
O O 0.0106 0.0060 'International Tables Vol C Tables 4.2.6.8 and 6.1.1.4'

loop_
_exptl_crystal_face_index_h
_exptl_crystal_face_index_k
_exptl_crystal_face_index_l
_exptl_crystal_face_perp_dist
3 14 12 0.0968
3 17 -21 0.1352
-1 -5 -23 0.0889
6 4 20 0.0807
-5 2 -25 0.0922
-4 -19 7 0.1752
2 -21 19 0.1042
-3 22 -15 0.1118
14 -12 9 0.1462
15 -5 6 0.1305
-13 15 -10 0.1435
15 -12 1 0.1593
15 -5 -1 0.1459
-10 19 3 0.1484
4 -2 -25 0.1073
-4 4 24 0.1192
0 1 -27 0.0877
2 10 17 0.0861
0 -1 27 0.0943
-3 13 -27 0.0865
1 -16 25 0.1186
10 1 17 0.1010
-12 10 -17 0.1365
-13 16 -3 0.1545

loop_
_geom_angle_atom_site_label_1
_geom_angle_atom_site_label_2
_geom_angle_atom_site_label_3
_geom_angle
_geom_angle_site_symmetry_1
_geom_angle_site_symmetry_3
_geom_angle_publ_flag
C1 Fe1 C3 67.37(10) . . ?
C1 Fe1 C4 67.75(12) . . ?
C1 Fe1 C53 161.17(13) . . ?
C1 Fe1 C54 158.46(13) . . ?
C2 Fe1 C1 40.80(11) . . ?
C2 Fe1 C3 40.39(12) . . ?
C2 Fe1 C4 68.05(15) . . ?
C2 Fe1 C5 68.31(14) . . ?
C2 Fe1 C51 125.70(12) . . ?
C2 Fe1 C53 124.33(12) . . ?
C2 Fe1 C54 158.29(11) . . ?
C3 Fe1 C4 39.58(13) . . ?
C3 Fe1 C53 108.95(10) . . ?
C3 Fe1 C54 122.13(11) . . ?
C4 Fe1 C53 122.10(11) . . ?
C4 Fe1 C54 106.33(13) . . ?
C5 Fe1 C1 40.16(13) . . ?
C5 Fe1 C3 67.21(13) . . ?
C5 Fe1 C4 40.56(12) . . ?
C5 Fe1 C51 122.67(12) . . ?
C5 Fe1 C53 157.35(13) . . ?
C5 Fe1 C54 121.96(14) . . ?
C51 Fe1 C1 109.56(10) . . ?
C51 Fe1 C3 162.17(16) . . ?
C51 Fe1 C4 157.31(16) . . ?
C51 Fe1 C53 67.90(10) . . ?
C51 Fe1 C54 67.43(11) . . ?
C52 Fe1 C1 125.39(12) . . ?
C52 Fe1 C2 109.92(13) . . ?
C52 Fe1 C3 125.31(14) . . ?
C52 Fe1 C4 158.96(13) . . ?
C52 Fe1 C5 159.93(12) . . ?
C52 Fe1 C51 40.91(12) . . ?
C52 Fe1 C53 40.39(10) . . ?
C52 Fe1 C54 67.36(12) . . ?
C54 Fe1 C53 39.51(11) . . ?
C55 Fe1 C1 123.69(11) . . ?
C55 Fe1 C2 160.81(11) . . ?
C55 Fe1 C3 156.60(14) . . ?
C55 Fe1 C4 121.17(16) . . ?
C55 Fe1 C5 106.84(14) . . ?
C55 Fe1 C51 40.06(12) . . ?
C55 Fe1 C52 67.88(13) . . ?
C55 Fe1 C53 67.28(12) . . ?
C55 Fe1 C54 40.16(10) . . ?
C13 Fe2 C63 111.40(8) . . ?
C13 Fe2 C67 126.38(8) . . ?
C14 Fe2 C13 40.97(8) . . ?
C14 Fe2 C15 40.67(8) . . ?
C14 Fe2 C16 68.08(9) . . ?
C14 Fe2 C17 68.61(8) . . ?
C14 Fe2 C63 126.13(8) . . ?
C14 Fe2 C64 108.22(9) . . ?
C14 Fe2 C65 120.94(9) . . ?
C14 Fe2 C66 155.22(9) . . ?
C14 Fe2 C67 163.01(8) . . ?
C15 Fe2 C13 68.54(8) . . ?
C15 Fe2 C16 40.24(9) . . ?
C15 Fe2 C17 68.34(9) . . ?
C15 Fe2 C63 160.24(9) . . ?
C15 Fe2 C65 104.52(9) . . ?
C15 Fe2 C67 155.60(8) . . ?
C16 Fe2 C13 68.21(8) . . ?
C16 Fe2 C17 40.59(8) . . ?
C16 Fe2 C63 159.38(9) . . ?
C16 Fe2 C65 120.18(8) . . ?
C16 Fe2 C67 121.91(9) . . ?
C17 Fe2 C13 40.69(7) . . ?
C17 Fe2 C63 125.42(8) . . ?
C17 Fe2 C65 157.18(8) . . ?
C17 Fe2 C67 109.09(8) . . ?
C64 Fe2 C13 125.09(8) . . ?
C64 Fe2 C15 121.91(9) . . ?
C64 Fe2 C16 156.72(9) . . ?
C64 Fe2 C17 161.56(8) . . ?
C64 Fe2 C63 40.77(8) . . ?
C64 Fe2 C65 40.41(8) . . ?
C64 Fe2 C66 67.97(9) . . ?
C64 Fe2 C67 68.30(9) . . ?
C65 Fe2 C13 158.83(9) . . ?
C65 Fe2 C63 68.08(8) . . ?
C65 Fe2 C67 67.98(9) . . ?
C66 Fe2 C13 160.77(9) . . ?
C66 Fe2 C15 118.91(9) . . ?
C66 Fe2 C16 105.25(9) . . ?
C66 Fe2 C17 122.76(8) . . ?
C66 Fe2 C63 68.03(8) . . ?
C66 Fe2 C65 40.20(9) . . ?
C66 Fe2 C67 40.53(8) . . ?
C67 Fe2 C63 40.49(8) . . ?
C26 Fe3 C25 40.81(8) . . ?
C26 Fe3 C75 126.18(8) . . ?
C26 Fe3 C78 157.32(9) . . ?
C26 Fe3 C79 161.78(8) . . ?
C27 Fe3 C25 68.38(8) . . ?
C27 Fe3 C26 40.58(9) . . ?
C27 Fe3 C28 40.39(10) . . ?
C27 Fe3 C29 68.26(9) . . ?
C27 Fe3 C75 161.11(9) . . ?
C27 Fe3 C78 120.07(9) . . ?
C27 Fe3 C79 155.85(9) . . ?
C28 Fe3 C25 68.52(8) . . ?
C28 Fe3 C26 68.33(10) . . ?
C28 Fe3 C29 40.74(8) . . ?
C28 Fe3 C75 158.21(9) . . ?
C28 Fe3 C78 104.17(10) . . ?
C28 Fe3 C79 120.50(10) . . ?
C29 Fe3 C25 40.77(8) . . ?
C29 Fe3 C26 68.54(9) . . ?
C29 Fe3 C75 124.14(8) . . ?
C29 Fe3 C78 120.57(10) . . ?
C29 Fe3 C79 106.89(10) . . ?
C75 Fe3 C25 110.54(8) . . ?
C76 Fe3 C25 126.13(8) . . ?
C76 Fe3 C26 109.96(9) . . ?
C76 Fe3 C27 123.33(9) . . ?
C76 Fe3 C28 157.14(8) . . ?
C76 Fe3 C29 161.67(8) . . ?
C76 Fe3 C75 40.93(8) . . ?
C76 Fe3 C77 40.59(9) . . ?
C76 Fe3 C78 68.21(10) . . ?
C76 Fe3 C79 68.51(10) . . ?
C77 Fe3 C25 161.03(10) . . ?
C77 Fe3 C26 123.38(9) . . ?
C77 Fe3 C27 106.14(9) . . ?
C77 Fe3 C28 119.86(9) . . ?
C77 Fe3 C29 155.90(9) . . ?
C77 Fe3 C75 68.43(9) . . ?
C77 Fe3 C78 40.36(10) . . ?
C77 Fe3 C79 68.12(9) . . ?
C78 Fe3 C25 158.29(9) . . ?
C78 Fe3 C75 68.29(9) . . ?
C78 Fe3 C79 40.43(8) . . ?
C79 Fe3 C25 124.35(8) . . ?
C79 Fe3 C75 40.72(9) . . ?
C22 N1 C34 118.85(13) . . ?
C10 N1 C22 114.7(4) . . ?
C10 N1 C34 121.8(6) . . ?
C10A N1 C22 119.5(5) . . ?
C10A N1 C34 120.2(6) . . ?
C18 N3 C19 118.93(15) . . ?
C30 N4 C31 119.40(16) . . ?
C72 N51 C84 120.78(14) . . ?
C72 N51 C60 120.5(3) . . ?
C72 N51 C60A 116.1(6) . . ?
C60 N51 C84 116.9(3) . . ?
C60A N51 C84 122.5(6) . . ?
C68 N53 C69 119.00(18) . . ?
C80 N54 C81 119.14(17) . . ?
C2 C1 Fe1 69.33(14) . . ?
C2 C1 C6 109.5(4) . . ?
C2 C1 C6A 140.7(4) . . ?
C5 C1 Fe1 69.86(15) . . ?
C5 C1 C2 108.3(2) . . ?
C5 C1 C6 142.1(3) . . ?
C5 C1 C6A 110.9(4) . . ?
C6 C1 Fe1 123.2(2) . . ?
C6A C1 Fe1 127.9(2) . . ?
Fe1 C2 H2 124.9 . . ?
C1 C2 Fe1 69.87(15) . . ?
C1 C2 H2 126.8 . . ?
C3 C2 Fe1 70.09(16) . . ?
C3 C2 C1 106.4(3) . . ?
C3 C2 H2 126.8 . . ?
Fe1 C3 H3 126.6 . . ?
C2 C3 Fe1 69.52(14) . . ?
C2 C3 H3 125.1 . . ?
C4 C3 Fe1 70.38(17) . . ?
C4 C3 C2 109.8(3) . . ?
C4 C3 H3 125.1 . . ?
Fe1 C4 H4 125.8 . . ?
C3 C4 Fe1 70.04(17) . . ?
C3 C4 H4 126.2 . . ?
C3 C4 C5 107.5(3) . . ?
C5 C4 Fe1 69.47(15) . . ?
C5 C4 H4 126.2 . . ?
Fe1 C5 H5 125.6 . . ?
C1 C5 Fe1 69.98(15) . . ?
C1 C5 C4 107.9(3) . . ?
C1 C5 H5 126.0 . . ?
C4 C5 Fe1 69.97(17) . . ?
C4 C5 H5 126.0 . . ?
C14 C13 Fe2 69.08(11) . . ?
C14 C13 C18 124.52(17) . . ?
C17 C13 Fe2 69.60(11) . . ?
C17 C13 C14 107.53(16) . . ?
C17 C13 C18 127.95(17) . . ?
C18 C13 Fe2 126.64(14) . . ?
Fe2 C14 H14 125.7 . . ?
C13 C14 Fe2 69.95(11) . . ?
C13 C14 H14 126.0 . . ?
C15 C14 Fe2 69.96(12) . . ?
C15 C14 C13 108.05(18) . . ?
C15 C14 H14 126.0 . . ?
Fe2 C15 H15 126.2 . . ?
C14 C15 Fe2 69.37(12) . . ?
C14 C15 H15 126.0 . . ?
C16 C15 Fe2 69.95(12) . . ?
C16 C15 C14 107.98(18) . . ?
C16 C15 H15 126.0 . . ?
Fe2 C16 H16 126.4 . . ?
C15 C16 Fe2 69.81(12) . . ?
C15 C16 H16 125.6 . . ?
C15 C16 C17 108.75(17) . . ?
C17 C16 Fe2 69.73(11) . . ?
C17 C16 H16 125.6 . . ?
Fe2 C17 H17 126.0 . . ?
C13 C17 Fe2 69.71(11) . . ?
C13 C17 H17 126.2 . . ?
C16 C17 Fe2 69.68(12) . . ?
C16 C17 C13 107.68(17) . . ?
C16 C17 H17 126.2 . . ?
N3 C18 C13 122.32(17) . . ?
N3 C18 H18 118.8 . . ?
C13 C18 H18 118.8 . . ?
C20 C19 N3 117.86(16) . . ?
C20 C19 C24 118.39(16) . . ?
C24 C19 N3 123.73(17) . . ?
C19 C20 H20 119.4 . . ?
C21 C20 C19 121.26(17) . . ?
C21 C20 H20 119.4 . . ?
C20 C21 H21 119.9 . . ?
C20 C21 C22 120.27(18) . . ?
C22 C21 H21 119.9 . . ?
C21 C22 N1 119.20(17) . . ?
C23 C22 N1 122.09(16) . . ?
C23 C22 C21 118.63(17) . . ?
C22 C23 H23 119.5 . . ?
C22 C23 C24 121.02(17) . . ?
C24 C23 H23 119.5 . . ?
C19 C24 H24 119.8 . . ?
C23 C24 C19 120.41(18) . . ?
C23 C24 H24 119.8 . . ?
C26 C25 Fe3 69.15(11) . . ?
C26 C25 C30 125.23(18) . . ?
C29 C25 Fe3 69.13(11) . . ?
C29 C25 C26 107.30(17) . . ?
C29 C25 C30 127.45(18) . . ?
C30 C25 Fe3 128.40(14) . . ?
Fe3 C26 H26 126.0 . . ?
C25 C26 Fe3 70.04(11) . . ?
C25 C26 H26 126.0 . . ?
C27 C26 Fe3 69.53(12) . . ?
C27 C26 C25 107.94(19) . . ?
C27 C26 H26 126.0 . . ?
Fe3 C27 H27 126.1 . . ?
C26 C27 Fe3 69.89(12) . . ?
C26 C27 H27 125.7 . . ?
C28 C27 Fe3 69.95(13) . . ?
C28 C27 C26 108.67(18) . . ?
C28 C27 H27 125.7 . . ?
Fe3 C28 H28 126.3 . . ?
C27 C28 Fe3 69.66(12) . . ?
C27 C28 H28 126.0 . . ?
C27 C28 C29 107.97(19) . . ?
C29 C28 Fe3 69.63(12) . . ?
C29 C28 H28 126.0 . . ?
Fe3 C29 H29 125.9 . . ?
C25 C29 Fe3 70.10(11) . . ?
C25 C29 H29 125.9 . . ?
C28 C29 Fe3 69.62(12) . . ?
C28 C29 C25 108.12(19) . . ?
C28 C29 H29 125.9 . . ?
N4 C30 C25 122.55(18) . . ?
N4 C30 H30 118.7 . . ?
C25 C30 H30 118.7 . . ?
C32 C31 N4 124.62(15) . . ?
C36 C31 N4 117.66(15) . . ?
C36 C31 C32 117.73(16) . . ?
C31 C32 H32 119.4 . . ?
C33 C32 C31 121.25(16) . . ?
C33 C32 H32 119.4 . . ?
C32 C33 H33 119.6 . . ?
C34 C33 C32 120.76(16) . . ?
C34 C33 H33 119.6 . . ?
C33 C34 N1 121.75(15) . . ?
C33 C34 C35 118.33(16) . . ?
C35 C34 N1 119.91(15) . . ?
C34 C35 H35 119.8 . . ?
C36 C35 C34 120.42(16) . . ?
C36 C35 H35 119.8 . . ?
C31 C36 C35 121.46(16) . . ?
C31 C36 H36 119.3 . . ?
C35 C36 H36 119.3 . . ?
C52 C51 Fe1 69.28(14) . . ?
C52 C51 C56 135.9(3) . . ?
C52 C51 C56A 101.1(4) . . ?
C55 C51 Fe1 69.64(15) . . ?
C55 C51 C52 107.3(2) . . ?
C55 C51 C56 116.8(3) . . ?
C55 C51 C56A 151.6(4) . . ?
C56 C51 Fe1 126.80(19) . . ?
C56A C51 Fe1 123.0(3) . . ?
Fe1 C52 H52 125.1 . . ?
C51 C52 Fe1 69.81(15) . . ?
C51 C52 H52 126.3 . . ?
C53 C52 Fe1 70.42(15) . . ?
C53 C52 C51 107.5(3) . . ?
C53 C52 H52 126.3 . . ?
Fe1 C53 H53 126.3 . . ?
C52 C53 Fe1 69.19(14) . . ?
C52 C53 H53 125.9 . . ?
C54 C53 Fe1 70.22(15) . . ?
C54 C53 C52 108.2(2) . . ?
C54 C53 H53 125.9 . . ?
Fe1 C54 H54 126.3 . . ?
C53 C54 Fe1 70.27(15) . . ?
C53 C54 H54 125.8 . . ?
C53 C54 C55 108.5(3) . . ?
C55 C54 Fe1 69.26(15) . . ?
C55 C54 H54 125.8 . . ?
Fe1 C55 H55 125.0 . . ?
C51 C55 Fe1 70.30(15) . . ?
C51 C55 C54 108.6(3) . . ?
C51 C55 H55 125.7 . . ?
C54 C55 Fe1 70.58(15) . . ?
C54 C55 H55 125.7 . . ?
C64 C63 Fe2 69.13(11) . . ?
C64 C63 C68 123.82(19) . . ?
C67 C63 Fe2 69.53(11) . . ?
C67 C63 C64 107.54(17) . . ?
C67 C63 C68 128.57(19) . . ?
C68 C63 Fe2 128.88(15) . . ?
Fe2 C64 H64 125.5 . . ?
C63 C64 Fe2 70.10(11) . . ?
C63 C64 H64 126.0 . . ?
C65 C64 Fe2 70.00(12) . . ?
C65 C64 C63 107.94(19) . . ?
C65 C64 H64 126.0 . . ?
Fe2 C65 H65 126.4 . . ?
C64 C65 Fe2 69.59(12) . . ?
C64 C65 H65 125.9 . . ?
C66 C65 Fe2 69.76(12) . . ?
C66 C65 C64 108.27(19) . . ?
C66 C65 H65 125.9 . . ?
Fe2 C66 H66 125.8 . . ?
C65 C66 Fe2 70.05(12) . . ?
C65 C66 H66 125.8 . . ?
C65 C66 C67 108.43(18) . . ?
C67 C66 Fe2 69.94(11) . . ?
C67 C66 H66 125.8 . . ?
Fe2 C67 H67 126.0 . . ?
C63 C67 Fe2 69.98(12) . . ?
C63 C67 H67 126.1 . . ?
C66 C67 Fe2 69.54(12) . . ?
C66 C67 C63 107.82(19) . . ?
C66 C67 H67 126.1 . . ?
N53 C68 C63 122.0(2) . . ?
N53 C68 H68 119.0 . . ?
C63 C68 H68 119.0 . . ?
C70 C69 N53 118.06(19) . . ?
C70 C69 C74 117.70(19) . . ?
C74 C69 N53 124.2(2) . . ?
C69 C70 H70 119.2 . . ?
C69 C70 C71 121.7(2) . . ?
C71 C70 H70 119.2 . . ?
C70 C71 H71 119.3 . . ?
C70 C71 C72 121.5(2) . . ?
C72 C71 H71 119.3 . . ?
C71 C72 N51 120.84(17) . . ?
C71 C72 C73 117.56(17) . . ?
C73 C72 N51 121.59(16) . . ?
C72 C73 H73 119.7 . . ?
C72 C73 C74 120.56(19) . . ?
C74 C73 H73 119.7 . . ?
C69 C74 C73 120.9(2) . . ?
C69 C74 H74 119.5 . . ?
C73 C74 H74 119.5 . . ?
C76 C75 Fe3 69.05(12) . . ?
C76 C75 C80 125.10(19) . . ?
C79 C75 Fe3 69.48(12) . . ?
C79 C75 C76 107.26(17) . . ?
C79 C75 C80 127.63(19) . . ?
C80 C75 Fe3 125.80(14) . . ?
Fe3 C76 H76 125.8 . . ?
C75 C76 Fe3 70.01(12) . . ?
C75 C76 H76 126.0 . . ?
C77 C76 Fe3 69.71(13) . . ?
C77 C76 C75 107.9(2) . . ?
C77 C76 H76 126.0 . . ?
Fe3 C77 H77 126.0 . . ?
C76 C77 Fe3 69.70(12) . . ?
C76 C77 H77 125.8 . . ?
C78 C77 Fe3 70.13(13) . . ?
C78 C77 C76 108.46(19) . . ?
C78 C77 H77 125.8 . . ?
Fe3 C78 H78 126.4 . . ?
C77 C78 Fe3 69.51(13) . . ?
C77 C78 H78 125.9 . . ?
C77 C78 C79 108.2(2) . . ?
C79 C78 Fe3 69.80(12) . . ?
C79 C78 H78 125.9 . . ?
Fe3 C79 H79 126.1 . . ?
C75 C79 Fe3 69.79(12) . . ?
C75 C79 H79 125.9 . . ?
C78 C79 Fe3 69.77(13) . . ?
C78 C79 C75 108.1(2) . . ?
C78 C79 H79 125.9 . . ?
N54 C80 C75 122.38(19) . . ?
N54 C80 H80 118.8 . . ?
C75 C80 H80 118.8 . . ?
C82 C81 N54 123.54(17) . . ?
C82 C81 C86 118.23(16) . . ?
C86 C81 N54 118.16(17) . . ?
C81 C82 H82 119.6 . . ?
C83 C82 C81 120.70(17) . . ?
C83 C82 H82 119.6 . . ?
C82 C83 H83 119.5 . . ?
C82 C83 C84 121.00(17) . . ?
C84 C83 H83 119.5 . . ?
C83 C84 N51 119.68(16) . . ?
C85 C84 N51 122.01(16) . . ?
C85 C84 C83 118.30(16) . . ?
C84 C85 H85 119.6 . . ?
C86 C85 C84 120.72(17) . . ?
C86 C85 H85 119.6 . . ?
C81 C86 H86 119.5 . . ?
C85 C86 C81 120.99(17) . . ?
C85 C86 H86 119.5 . . ?
C6 N2 C7 118.1(6) . . ?
C1 C6 H6 123.5 . . ?
N2 C6 C1 112.9(6) . . ?
N2 C6 H6 123.5 . . ?
C8 C7 N2 117.3(6) . . ?
C12 C7 N2 123.9(6) . . ?
C12 C7 C8 118.7(5) . . ?
C7 C8 H8 119.3 . . ?
C7 C8 C9 121.3(5) . . ?
C9 C8 H8 119.3 . . ?
C8 C9 H9 120.5 . . ?
C10 C9 C8 119.1(4) . . ?
C10 C9 H9 120.5 . . ?
C9 C10 N1 119.2(5) . . ?
C11 C10 N1 119.5(5) . . ?
C11 C10 C9 120.1(5) . . ?
C10 C11 H11 120.1 . . ?
C10 C11 C12 119.8(6) . . ?
C12 C11 H11 120.1 . . ?
C7 C12 C11 120.6(6) . . ?
C7 C12 H12 119.7 . . ?
C11 C12 H12 119.7 . . ?
C6A N2A C7A 121.1(5) . . ?
C1 C6A H6A 123.1 . . ?
N2A C6A C1 113.8(6) . . ?
N2A C6A H6A 123.1 . . ?
C8A C7A N2A 124.4(7) . . ?
C8A C7A C12A 119.3(5) . . ?
C12A C7A N2A 116.2(7) . . ?
C7A C8A H8A 120.3 . . ?
C7A C8A C9A 119.4(5) . . ?
C9A C8A H8A 120.3 . . ?
C8A C9A H9A 118.4 . . ?
C8A C9A C10A 123.1(5) . . ?
C10A C9A H9A 118.4 . . ?
C9A C10A N1 121.7(7) . . ?
C11A C10A N1 122.0(7) . . ?
C11A C10A C9A 115.5(5) . . ?
C10A C11A H11A 119.1 . . ?
C10A C11A C12A 121.8(8) . . ?
C12A C11A H11A 119.1 . . ?
C7A C12A C11A 120.7(7) . . ?
C7A C12A H12A 119.7 . . ?
C11A C12A H12A 119.7 . . ?
C56 N52 C57 119.6(4) . . ?
C51 C56 H56 121.1 . . ?
N52 C56 C51 117.8(4) . . ?
N52 C56 H56 121.1 . . ?
C58 C57 N52 123.0(4) . . ?
C58 C57 C62 118.4(5) . . ?
C62 C57 N52 118.6(4) . . ?
C57 C58 H58 119.9 . . ?
C57 C58 C59 120.3(5) . . ?
C59 C58 H58 119.9 . . ?
C58 C59 H59 119.0 . . ?
C58 C59 C60 121.9(4) . . ?
C60 C59 H59 119.0 . . ?
C59 C60 N51 121.5(4) . . ?
C59 C60 C61 117.3(3) . . ?
C61 C60 N51 121.3(4) . . ?
C60 C61 H61 119.3 . . ?
C62 C61 C60 121.4(5) . . ?
C62 C61 H61 119.3 . . ?
C57 C62 H62 119.6 . . ?
C61 C62 C57 120.8(6) . . ?
C61 C62 H62 119.6 . . ?
C56A N52A C57A 120.9(10) . . ?
C51 C56A H56A 127.6 . . ?
N52A C56A C51 104.8(9) . . ?
N52A C56A H56A 127.6 . . ?
C58A C57A N52A 116.1(8) . . ?
C58A C57A C62A 119.3(11) . . ?
C62A C57A N52A 124.5(9) . . ?
C57A C58A H58A 118.6 . . ?
C57A C58A C59A 122.9(11) . . ?
C59A C58A H58A 118.6 . . ?
C58A C59A H59A 121.3 . . ?
C58A C59A C60A 117.4(9) . . ?
C60A C59A H59A 121.3 . . ?
C59A C60A N51 119.5(9) . . ?
C61A C60A N51 120.8(9) . . ?
C61A C60A C59A 119.6(7) . . ?
C60A C61A H61A 118.8 . . ?
C62A C61A C60A 122.5(10) . . ?
C62A C61A H61A 118.8 . . ?
C57A C62A H62A 121.0 . . ?
C61A C62A C57A 117.9(11) . . ?
C61A C62A H62A 121.0 . . ?
H1A O1 H1A 180.0 . 2_566 ?
H1A O1 H1B 75.733(2) . 2_566 ?
H1A O1 H1B 104.271(2) . . ?
H1A O1 H1B 104.266(2) 2_566 2_566 ?
H1B O1 H1A 75.731(2) . 2_566 ?
H1B O1 H1B 180.0 . 2_566 ?
C92 C91 H91 120.5 . . ?
C92 C91 C93 119.1(5) . 2_655 ?
C93 C91 H91 120.5 2_655 . ?
C91 C92 H92 119.8 . . ?
C91 C92 C93 120.5(5) . . ?
C93 C92 H92 119.8 . . ?
C91 C93 H93 119.8 2_655 . ?
C92 C93 C91 120.4(6) . 2_655 ?
C92 C93 H93 119.8 . . ?

loop_
_geom_bond_atom_site_label_1
_geom_bond_atom_site_label_2
_geom_bond_distance
_geom_bond_site_symmetry_2
_geom_bond_publ_flag
Fe1 C1 2.040(2) . ?
Fe1 C2 2.033(3) . ?
Fe1 C3 2.041(2) . ?
Fe1 C4 2.045(3) . ?
Fe1 C5 2.039(3) . ?
Fe1 C51 2.039(2) . ?
Fe1 C52 2.032(3) . ?
Fe1 C53 2.048(2) . ?
Fe1 C54 2.048(2) . ?
Fe1 C55 2.030(3) . ?
Fe2 C13 2.0502(19) . ?
Fe2 C14 2.039(2) . ?
Fe2 C15 2.046(2) . ?
Fe2 C16 2.048(2) . ?
Fe2 C17 2.0487(19) . ?
Fe2 C63 2.057(2) . ?
Fe2 C64 2.044(2) . ?
Fe2 C65 2.050(2) . ?
Fe2 C66 2.046(2) . ?
Fe2 C67 2.051(2) . ?
Fe3 C25 2.0527(19) . ?
Fe3 C26 2.041(2) . ?
Fe3 C27 2.036(2) . ?
Fe3 C28 2.040(2) . ?
Fe3 C29 2.040(2) . ?
Fe3 C75 2.048(2) . ?
Fe3 C76 2.035(2) . ?
Fe3 C77 2.035(2) . ?
Fe3 C78 2.044(2) . ?
Fe3 C79 2.044(2) . ?
N1 C22 1.422(2) . ?
N1 C34 1.424(2) . ?
N1 C10 1.4207(10) . ?
N1 C10A 1.4209(10) . ?
N3 C18 1.267(2) . ?
N3 C19 1.415(2) . ?
N4 C30 1.270(2) . ?
N4 C31 1.418(2) . ?
N51 C72 1.417(2) . ?
N51 C84 1.424(2) . ?
N51 C60 1.4216(10) . ?
N51 C60A 1.4203(10) . ?
N53 C68 1.247(3) . ?
N53 C69 1.431(3) . ?
N54 C80 1.268(2) . ?
N54 C81 1.413(2) . ?
C1 C2 1.420(4) . ?
C1 C5 1.400(4) . ?
C1 C6 1.577(8) . ?
C1 C6A 1.481(6) . ?
C2 H2 0.9300 . ?
C2 C3 1.406(4) . ?
C3 H3 0.9300 . ?
C3 C4 1.383(5) . ?
C4 H4 0.9300 . ?
C4 C5 1.416(4) . ?
C5 H5 0.9300 . ?
C13 C14 1.431(3) . ?
C13 C17 1.425(3) . ?
C13 C18 1.450(2) . ?
C14 H14 0.9300 . ?
C14 C15 1.419(3) . ?
C15 H15 0.9300 . ?
C15 C16 1.408(3) . ?
C16 H16 0.9300 . ?
C16 C17 1.421(3) . ?
C17 H17 0.9300 . ?
C18 H18 0.9300 . ?
C19 C20 1.387(3) . ?
C19 C24 1.387(3) . ?
C20 H20 0.9300 . ?
C20 C21 1.376(3) . ?
C21 H21 0.9300 . ?
C21 C22 1.391(3) . ?
C22 C23 1.381(3) . ?
C23 H23 0.9300 . ?
C23 C24 1.383(3) . ?
C24 H24 0.9300 . ?
C25 C26 1.427(3) . ?
C25 C29 1.426(3) . ?
C25 C30 1.450(2) . ?
C26 H26 0.9300 . ?
C26 C27 1.414(3) . ?
C27 H27 0.9300 . ?
C27 C28 1.407(3) . ?
C28 H28 0.9300 . ?
C28 C29 1.420(3) . ?
C29 H29 0.9300 . ?
C30 H30 0.9300 . ?
C31 C32 1.386(2) . ?
C31 C36 1.381(2) . ?
C32 H32 0.9300 . ?
C32 C33 1.384(2) . ?
C33 H33 0.9300 . ?
C33 C34 1.380(2) . ?
C34 C35 1.392(2) . ?
C35 H35 0.9300 . ?
C35 C36 1.383(2) . ?
C36 H36 0.9300 . ?
C51 C52 1.423(4) . ?
C51 C55 1.394(4) . ?
C51 C56 1.478(5) . ?
C51 C56A 1.620(12) . ?
C52 H52 0.9300 . ?
C52 C53 1.409(4) . ?
C53 H53 0.9300 . ?
C53 C54 1.384(4) . ?
C54 H54 0.9300 . ?
C54 C55 1.400(4) . ?
C55 H55 0.9300 . ?
C63 C64 1.429(3) . ?
C63 C67 1.422(3) . ?
C63 C68 1.466(3) . ?
C64 H64 0.9300 . ?
C64 C65 1.414(3) . ?
C65 H65 0.9300 . ?
C65 C66 1.407(3) . ?
C66 H66 0.9300 . ?
C66 C67 1.419(3) . ?
C67 H67 0.9300 . ?
C68 H68 0.9300 . ?
C69 C70 1.369(3) . ?
C69 C74 1.391(3) . ?
C70 H70 0.9300 . ?
C70 C71 1.371(3) . ?
C71 H71 0.9300 . ?
C71 C72 1.385(3) . ?
C72 C73 1.387(3) . ?
C73 H73 0.9300 . ?
C73 C74 1.393(3) . ?
C74 H74 0.9300 . ?
C75 C76 1.428(3) . ?
C75 C79 1.424(3) . ?
C75 C80 1.453(3) . ?
C76 H76 0.9300 . ?
C76 C77 1.412(3) . ?
C77 H77 0.9300 . ?
C77 C78 1.407(3) . ?
C78 H78 0.9300 . ?
C78 C79 1.413(3) . ?
C79 H79 0.9300 . ?
C80 H80 0.9300 . ?
C81 C82 1.390(3) . ?
C81 C86 1.392(3) . ?
C82 H82 0.9300 . ?
C82 C83 1.382(3) . ?
C83 H83 0.9300 . ?
C83 C84 1.390(2) . ?
C84 C85 1.389(3) . ?
C85 H85 0.9300 . ?
C85 C86 1.381(3) . ?
C86 H86 0.9300 . ?
N2 C6 1.258(9) . ?
N2 C7 1.416(7) . ?
C6 H6 0.9300 . ?
C7 C8 1.3896(10) . ?
C7 C12 1.3895(10) . ?
C8 H8 0.9300 . ?
C8 C9 1.3899(10) . ?
C9 H9 0.9300 . ?
C9 C10 1.3899(10) . ?
C10 C11 1.3897(10) . ?
C11 H11 0.9300 . ?
C11 C12 1.3897(10) . ?
C12 H12 0.9300 . ?
N2A C6A 1.252(9) . ?
N2A C7A 1.431(7) . ?
C6A H6A 0.9300 . ?
C7A C8A 1.367(7) . ?
C7A C12A 1.383(7) . ?
C8A H8A 0.9300 . ?
C8A C9A 1.386(8) . ?
C9A H9A 0.9300 . ?
C9A C10A 1.402(8) . ?
C10A C11A 1.387(9) . ?
C11A H11A 0.9300 . ?
C11A C12A 1.389(8) . ?
C12A H12A 0.9300 . ?
N52 C56 1.271(8) . ?
N52 C57 1.408(7) . ?
C56 H56 0.9300 . ?
C57 C58 1.3893(10) . ?
C57 C62 1.3896(10) . ?
C58 H58 0.9300 . ?
C58 C59 1.3895(10) . ?
C59 H59 0.9300 . ?
C59 C60 1.3896(10) . ?
C60 C61 1.3897(10) . ?
C61 H61 0.9300 . ?
C61 C62 1.3896(10) . ?
C62 H62 0.9300 . ?
N52A C56A 1.240(17) . ?
N52A C57A 1.414(13) . ?
C56A H56A 0.9300 . ?
C57A C58A 1.3896(10) . ?
C57A C62A 1.3897(10) . ?
C58A H58A 0.9300 . ?
C58A C59A 1.3897(10) . ?
C59A H59A 0.9300 . ?
C59A C60A 1.3898(10) . ?
C60A C61A 1.3897(10) . ?
C61A H61A 0.9300 . ?
C61A C62A 1.3897(10) . ?
C62A H62A 0.9300 . ?
O1 H1A 0.84999(2) . ?
O1 H1A 0.85004(3) 2_566 ?
O1 H1B 0.850123(17) . ?
O1 H1B 0.850149(13) 2_566 ?
C91 H91 0.9300 . ?
C91 C92 1.3875(10) . ?
C91 C93 1.3885(10) 2_655 ?
C92 H92 0.9300 . ?
C92 C93 1.3883(10) . ?
C93 H93 0.9300 . ?

loop_
_geom_torsion_atom_site_label_1
_geom_torsion_atom_site_label_2
_geom_torsion_atom_site_label_3
_geom_torsion_atom_site_label_4
_geom_torsion
_geom_torsion_site_symmetry_1
_geom_torsion_site_symmetry_2
_geom_torsion_site_symmetry_3
_geom_torsion_site_symmetry_4
_geom_torsion_publ_flag
Fe1 C1 C2 C3 -60.91(17) . . . . ?
Fe1 C1 C5 C4 59.9(2) . . . . ?
Fe1 C1 C6 N2 107.9(4) . . . . ?
Fe1 C1 C6A N2A -106.7(4) . . . . ?
Fe1 C2 C3 C4 -59.0(2) . . . . ?
Fe1 C3 C4 C5 -59.6(2) . . . . ?
Fe1 C4 C5 C1 -59.94(19) . . . . ?
Fe1 C51 C52 C53 60.67(17) . . . . ?
Fe1 C51 C55 C54 -60.48(19) . . . . ?
Fe1 C51 C56 N52 100.6(4) . . . . ?
Fe1 C51 C56A N52A -124.2(5) . . . . ?
Fe1 C52 C53 C54 59.59(18) . . . . ?
Fe1 C53 C54 C55 58.91(19) . . . . ?
Fe1 C54 C55 C51 60.30(18) . . . . ?
Fe2 C13 C14 C15 59.82(15) . . . . ?
Fe2 C13 C17 C16 -59.58(14) . . . . ?
Fe2 C13 C18 N3 -107.0(2) . . . . ?
Fe2 C14 C15 C16 59.52(16) . . . . ?
Fe2 C15 C16 C17 59.02(15) . . . . ?
Fe2 C16 C17 C13 59.60(14) . . . . ?
Fe2 C63 C64 C65 -60.04(15) . . . . ?
Fe2 C63 C67 C66 59.48(14) . . . . ?
Fe2 C63 C68 N53 104.5(2) . . . . ?
Fe2 C64 C65 C66 -59.23(16) . . . . ?
Fe2 C65 C66 C67 -59.62(15) . . . . ?
Fe2 C66 C67 C63 -59.76(14) . . . . ?
Fe3 C25 C26 C27 59.42(15) . . . . ?
Fe3 C25 C29 C28 -59.47(16) . . . . ?
Fe3 C25 C30 N4 -96.4(2) . . . . ?
Fe3 C26 C27 C28 59.40(16) . . . . ?
Fe3 C27 C28 C29 59.31(16) . . . . ?
Fe3 C28 C29 C25 59.76(15) . . . . ?
Fe3 C75 C76 C77 -59.64(15) . . . . ?
Fe3 C75 C79 C78 59.45(16) . . . . ?
Fe3 C75 C80 N54 94.4(2) . . . . ?
Fe3 C76 C77 C78 -59.64(17) . . . . ?
Fe3 C77 C78 C79 -59.25(17) . . . . ?
Fe3 C78 C79 C75 -59.46(15) . . . . ?
N1 C22 C23 C24 175.34(18) . . . . ?
N1 C34 C35 C36 -178.65(18) . . . . ?
N1 C10 C11 C12 173.5(13) . . . . ?
N1 C10A C11A C12A -173.0(13) . . . . ?
N3 C19 C20 C21 179.01(19) . . . . ?
N3 C19 C24 C23 -178.48(19) . . . . ?
N4 C31 C32 C33 177.83(18) . . . . ?
N4 C31 C36 C35 -177.23(18) . . . . ?
N51 C72 C73 C74 -177.1(2) . . . . ?
N51 C84 C85 C86 178.73(17) . . . . ?
N51 C60 C61 C62 -178.3(7) . . . . ?
N51 C60A C61A C62A 172.4(16) . . . . ?
N53 C69 C70 C71 -178.4(2) . . . . ?
N53 C69 C74 C73 -178.7(2) . . . . ?
N54 C81 C82 C83 -177.87(18) . . . . ?
N54 C81 C86 C85 179.37(18) . . . . ?
C1 C2 C3 Fe1 60.76(17) . . . . ?
C1 C2 C3 C4 1.8(3) . . . . ?
C2 C1 C5 Fe1 -58.85(18) . . . . ?
C2 C1 C5 C4 1.1(3) . . . . ?
C2 C1 C6 N2 -174.6(3) . . . . ?
C2 C1 C6A N2A -2.7(7) . . . . ?
C2 C3 C4 Fe1 58.48(19) . . . . ?
C2 C3 C4 C5 -1.1(3) . . . . ?
C3 C4 C5 Fe1 60.0(2) . . . . ?
C3 C4 C5 C1 0.0(3) . . . . ?
C5 C1 C2 Fe1 59.17(19) . . . . ?
C5 C1 C2 C3 -1.7(3) . . . . ?
C5 C1 C6 N2 8.1(7) . . . . ?
C5 C1 C6A N2A 173.0(4) . . . . ?
C13 C14 C15 Fe2 -59.82(15) . . . . ?
C13 C14 C15 C16 -0.3(3) . . . . ?
C14 C13 C17 Fe2 58.87(14) . . . . ?
C14 C13 C17 C16 -0.7(2) . . . . ?
C14 C13 C18 N3 164.7(2) . . . . ?
C14 C15 C16 Fe2 -59.15(16) . . . . ?
C14 C15 C16 C17 -0.1(3) . . . . ?
C15 C16 C17 Fe2 -59.07(15) . . . . ?
C15 C16 C17 C13 0.5(2) . . . . ?
C17 C13 C14 Fe2 -59.20(14) . . . . ?
C17 C13 C14 C15 0.6(2) . . . . ?
C17 C13 C18 N3 -15.3(3) . . . . ?
C18 N3 C19 C20 145.44(19) . . . . ?
C18 N3 C19 C24 -36.2(3) . . . . ?
C18 C13 C14 Fe2 120.83(19) . . . . ?
C18 C13 C14 C15 -179.34(19) . . . . ?
C18 C13 C17 Fe2 -121.2(2) . . . . ?
C18 C13 C17 C16 179.26(19) . . . . ?
C19 N3 C18 C13 -179.80(17) . . . . ?
C19 C20 C21 C22 -1.4(3) . . . . ?
C20 C19 C24 C23 -0.1(3) . . . . ?
C20 C21 C22 N1 -175.03(18) . . . . ?
C20 C21 C22 C23 1.7(3) . . . . ?
C21 C22 C23 C24 -1.3(3) . . . . ?
C22 N1 C34 C33 -139.95(19) . . . . ?
C22 N1 C34 C35 39.2(3) . . . . ?
C22 N1 C10 C9 23.5(17) . . . . ?
C22 N1 C10 C11 -143.9(13) . . . . ?
C22 N1 C10A C9A 38.9(18) . . . . ?
C22 N1 C10A C11A -151.7(13) . . . . ?
C22 C23 C24 C19 0.5(3) . . . . ?
C24 C19 C20 C21 0.5(3) . . . . ?
C25 C26 C27 Fe3 -59.74(14) . . . . ?
C25 C26 C27 C28 -0.3(3) . . . . ?
C26 C25 C29 Fe3 58.82(14) . . . . ?
C26 C25 C29 C28 -0.6(2) . . . . ?
C26 C25 C30 N4 173.4(2) . . . . ?
C26 C27 C28 Fe3 -59.36(16) . . . . ?
C26 C27 C28 C29 -0.1(3) . . . . ?
C27 C28 C29 Fe3 -59.32(16) . . . . ?
C27 C28 C29 C25 0.4(3) . . . . ?
C29 C25 C26 Fe3 -58.81(15) . . . . ?
C29 C25 C26 C27 0.6(2) . . . . ?
C29 C25 C30 N4 -4.4(3) . . . . ?
C30 N4 C31 C32 -29.2(3) . . . . ?
C30 N4 C31 C36 150.92(19) . . . . ?
C30 C25 C26 Fe3 123.0(2) . . . . ?
C30 C25 C26 C27 -177.57(19) . . . . ?
C30 C25 C29 Fe3 -123.1(2) . . . . ?
C30 C25 C29 C28 177.5(2) . . . . ?
C31 N4 C30 C25 -176.38(17) . . . . ?
C31 C32 C33 C34 0.9(3) . . . . ?
C32 C31 C36 C35 2.9(3) . . . . ?
C32 C33 C34 N1 179.21(18) . . . . ?
C32 C33 C34 C35 0.0(3) . . . . ?
C33 C34 C35 C36 0.6(3) . . . . ?
C34 N1 C22 C21 -141.80(18) . . . . ?
C34 N1 C22 C23 41.5(3) . . . . ?
C34 N1 C10 C9 -131.9(12) . . . . ?
C34 N1 C10 C11 60.7(18) . . . . ?
C34 N1 C10A C9A -127.5(12) . . . . ?
C34 N1 C10A C11A 42.0(19) . . . . ?
C34 C35 C36 C31 -2.1(3) . . . . ?
C36 C31 C32 C33 -2.3(3) . . . . ?
C51 C52 C53 Fe1 -60.28(17) . . . . ?
C51 C52 C53 C54 -0.7(3) . . . . ?
C52 C51 C55 Fe1 59.29(17) . . . . ?
C52 C51 C55 C54 -1.2(3) . . . . ?
C52 C51 C56 N52 2.7(5) . . . . ?
C52 C51 C56A N52A 163.3(5) . . . . ?
C52 C53 C54 Fe1 -58.95(17) . . . . ?
C52 C53 C54 C55 0.0(3) . . . . ?
C53 C54 C55 Fe1 -59.53(19) . . . . ?
C53 C54 C55 C51 0.8(3) . . . . ?
C55 C51 C52 Fe1 -59.52(18) . . . . ?
C55 C51 C52 C53 1.1(3) . . . . ?
C55 C51 C56 N52 -175.7(3) . . . . ?
C55 C51 C56A N52A -15.1(10) . . . . ?
C63 C64 C65 Fe2 60.10(15) . . . . ?
C63 C64 C65 C66 0.9(3) . . . . ?
C64 C63 C67 Fe2 -58.88(14) . . . . ?
C64 C63 C67 C66 0.6(2) . . . . ?
C64 C63 C68 N53 -166.2(2) . . . . ?
C64 C65 C66 Fe2 59.12(16) . . . . ?
C64 C65 C66 C67 -0.5(3) . . . . ?
C65 C66 C67 Fe2 59.69(16) . . . . ?
C65 C66 C67 C63 -0.1(2) . . . . ?
C67 C63 C64 Fe2 59.13(14) . . . . ?
C67 C63 C64 C65 -0.9(2) . . . . ?
C67 C63 C68 N53 10.5(3) . . . . ?
C68 N53 C69 C70 137.8(2) . . . . ?
C68 N53 C69 C74 -44.2(3) . . . . ?
C68 C63 C64 Fe2 -123.6(2) . . . . ?
C68 C63 C64 C65 176.4(2) . . . . ?
C68 C63 C67 Fe2 124.0(2) . . . . ?
C68 C63 C67 C66 -176.5(2) . . . . ?
C69 N53 C68 C63 176.81(19) . . . . ?
C69 C70 C71 C72 -3.0(4) . . . . ?
C70 C69 C74 C73 -0.7(4) . . . . ?
C70 C71 C72 N51 179.9(2) . . . . ?
C70 C71 C72 C73 -0.4(3) . . . . ?
C71 C72 C73 C74 3.1(3) . . . . ?
C72 N51 C84 C83 -150.51(19) . . . . ?
C72 N51 C84 C85 30.6(3) . . . . ?
C72 N51 C60 C59 49.0(10) . . . . ?
C72 N51 C60 C61 -131.3(7) . . . . ?
C72 N51 C60A C59A 43.9(19) . . . . ?
C72 N51 C60A C61A -133.8(15) . . . . ?
C72 C73 C74 C69 -2.6(4) . . . . ?
C74 C69 C70 C71 3.4(4) . . . . ?
C75 C76 C77 Fe3 59.83(15) . . . . ?
C75 C76 C77 C78 0.2(3) . . . . ?
C76 C75 C79 Fe3 -58.94(14) . . . . ?
C76 C75 C79 C78 0.5(2) . . . . ?
C76 C75 C80 N54 -177.4(2) . . . . ?
C76 C77 C78 Fe3 59.37(16) . . . . ?
C76 C77 C78 C79 0.1(3) . . . . ?
C77 C78 C79 Fe3 59.07(17) . . . . ?
C77 C78 C79 C75 -0.4(3) . . . . ?
C79 C75 C76 Fe3 59.21(15) . . . . ?
C79 C75 C76 C77 -0.4(2) . . . . ?
C79 C75 C80 N54 3.8(3) . . . . ?
C80 N54 C81 C82 -37.5(3) . . . . ?
C80 N54 C81 C86 145.53(19) . . . . ?
C80 C75 C76 Fe3 -119.8(2) . . . . ?
C80 C75 C76 C77 -179.41(19) . . . . ?
C80 C75 C79 Fe3 120.0(2) . . . . ?
C80 C75 C79 C78 179.5(2) . . . . ?
C81 N54 C80 C75 176.70(18) . . . . ?
C81 C82 C83 C84 -1.0(3) . . . . ?
C82 C81 C86 C85 2.2(3) . . . . ?
C82 C83 C84 N51 -177.42(17) . . . . ?
C82 C83 C84 C85 1.5(3) . . . . ?
C83 C84 C85 C86 -0.1(3) . . . . ?
C84 N51 C72 C71 -140.8(2) . . . . ?
C84 N51 C72 C73 39.5(3) . . . . ?
C84 N51 C60 C59 -146.4(7) . . . . ?
C84 N51 C60 C61 33.2(9) . . . . ?
C84 N51 C60A C59A -144.7(14) . . . . ?
C84 N51 C60A C61A 38(2) . . . . ?
C84 C85 C86 C81 -1.7(3) . . . . ?
C86 C81 C82 C83 -0.9(3) . . . . ?
N2 C7 C8 C9 177.5(8) . . . . ?
N2 C7 C12 C11 -177.3(10) . . . . ?
C6 C1 C2 Fe1 -119.1(2) . . . . ?
C6 C1 C2 C3 180.0(3) . . . . ?
C6 C1 C5 Fe1 118.5(4) . . . . ?
C6 C1 C5 C4 178.5(4) . . . . ?
C6 N2 C7 C8 144.8(6) . . . . ?
C6 N2 C7 C12 -38.6(7) . . . . ?
C7 N2 C6 C1 174.7(4) . . . . ?
C7 C8 C9 C10 2.7(17) . . . . ?
C8 C7 C12 C11 -0.8(14) . . . . ?
C8 C9 C10 N1 -173.5(11) . . . . ?
C8 C9 C10 C11 -6(2) . . . . ?
C9 C10 C11 C12 6(3) . . . . ?
C10 N1 C22 C21 62.0(8) . . . . ?
C10 N1 C22 C23 -114.7(8) . . . . ?
C10 N1 C34 C33 14.5(7) . . . . ?
C10 N1 C34 C35 -166.3(7) . . . . ?
C10 C11 C12 C7 -3(2) . . . . ?
C12 C7 C8 C9 0.8(11) . . . . ?
N2A C7A C8A C9A -176.1(7) . . . . ?
N2A C7A C12A C11A 178.3(9) . . . . ?
C6A C1 C2 Fe1 -125.1(4) . . . . ?
C6A C1 C2 C3 174.0(4) . . . . ?
C6A C1 C5 Fe1 124.0(3) . . . . ?
C6A C1 C5 C4 -176.0(3) . . . . ?
C6A N2A C7A C8A -28.3(7) . . . . ?
C6A N2A C7A C12A 154.6(6) . . . . ?
C7A N2A C6A C1 179.7(4) . . . . ?
C7A C8A C9A C10A -4.2(16) . . . . ?
C8A C7A C12A C11A 1.0(12) . . . . ?
C8A C9A C10A N1 175.1(11) . . . . ?
C8A C9A C10A C11A 5(2) . . . . ?
C9A C10A C11A C12A -3(2) . . . . ?
C10A N1 C22 C21 51.7(8) . . . . ?
C10A N1 C22 C23 -125.0(8) . . . . ?
C10A N1 C34 C33 26.5(7) . . . . ?
C10A N1 C34 C35 -154.3(7) . . . . ?
C10A C11A C12A C7A 0(2) . . . . ?
C12A C7A C8A C9A 1.0(10) . . . . ?
N52 C57 C58 C59 -177.0(6) . . . . ?
N52 C57 C62 C61 179.1(6) . . . . ?
C56 C51 C52 Fe1 122.0(3) . . . . ?
C56 C51 C52 C53 -177.3(3) . . . . ?
C56 C51 C55 Fe1 -121.9(2) . . . . ?
C56 C51 C55 C54 177.6(2) . . . . ?
C56 N52 C57 C58 -40.5(6) . . . . ?
C56 N52 C57 C62 142.5(5) . . . . ?
C57 N52 C56 C51 174.2(3) . . . . ?
C57 C58 C59 C60 -1.4(12) . . . . ?
C58 C57 C62 C61 2.0(10) . . . . ?
C58 C59 C60 N51 -179.6(7) . . . . ?
C58 C59 C60 C61 0.7(13) . . . . ?
C59 C60 C61 C62 1.3(13) . . . . ?
C60 N51 C72 C71 23.2(5) . . . . ?
C60 N51 C72 C73 -156.6(4) . . . . ?
C60 N51 C84 C83 45.0(4) . . . . ?
C60 N51 C84 C85 -133.9(4) . . . . ?
C60 C61 C62 C57 -2.7(13) . . . . ?
C62 C57 C58 C59 0.1(9) . . . . ?
N52A C57A C58A C59A -179.2(13) . . . . ?
N52A C57A C62A C61A -178.5(12) . . . . ?
C56A C51 C52 Fe1 121.3(3) . . . . ?
C56A C51 C52 C53 -178.1(3) . . . . ?
C56A C51 C55 Fe1 -122.3(7) . . . . ?
C56A C51 C55 C54 177.2(6) . . . . ?
C56A N52A C57A C58A 157.9(9) . . . . ?
C56A N52A C57A C62A -22.2(13) . . . . ?
C57A N52A C56A C51 177.9(5) . . . . ?
C57A C58A C59A C60A -5(2) . . . . ?
C58A C57A C62A C61A 1(2) . . . . ?
C58A C59A C60A N51 -170.4(14) . . . . ?
C58A C59A C60A C61A 7(3) . . . . ?
C59A C60A C61A C62A -5(3) . . . . ?
C60A N51 C72 C71 30.8(8) . . . . ?
C60A N51 C72 C73 -149.0(8) . . . . ?
C60A N51 C84 C83 38.5(9) . . . . ?
C60A N51 C84 C85 -140.3(9) . . . . ?
C60A C61A C62A C57A 1(3) . . . . ?
C62A C57A C58A C59A 0.9(19) . . . . ?
C91 C92 C93 C91 0.4(8) . . . 2_655 ?
C93 C91 C92 C93 -0.4(8) 2_655 . . . ?

loop_
_platon_squeeze_void_nr
_platon_squeeze_void_average_x
_platon_squeeze_void_average_y
_platon_squeeze_void_average_z
_platon_squeeze_void_volume
_platon_squeeze_void_count_electrons
_platon_squeeze_void_content
1 -0.011 -0.000 0.500 301 95 '2 C6H6'

loop_
_exptl_oxdiff_crystal_face_indexfrac_h
_exptl_oxdiff_crystal_face_indexfrac_k
_exptl_oxdiff_crystal_face_indexfrac_l
_exptl_oxdiff_crystal_face_x
_exptl_oxdiff_crystal_face_y
_exptl_oxdiff_crystal_face_z
2.9461 13.6152 12.1577 -0.6596 -0.0534 0.7498
3.0445 17.1037 -20.7784 0.5316 0.0410 0.8460
-1.3375 -4.5534 -23.4060 0.9502 0.0759 -0.3022
5.9135 3.5981 20.4632 -0.8402 -0.3493 0.4147
-5.3016 1.9147 -24.5162 0.9131 0.3792 -0.1498
-3.7787 -19.3162 7.3511 0.0078 0.0047 -1.0000
1.7476 -20.5314 18.6124 -0.4166 -0.3547 -0.8370
-3.2755 21.8087 -15.2780 0.2777 0.4516 0.8479
14.1544 -11.6008 9.3511 -0.2328 -0.9725 -0.0091
14.6389 -4.7394 6.4114 -0.2205 -0.9231 0.3151
-13.2943 14.7059 -10.4940 0.2293 0.9568 0.1788
14.8135 -11.7473 1.0713 0.0791 -0.9968 -0.0091
15.2633 -4.8952 -1.4414 0.0756 -0.9463 0.3143
-10.4347 18.7231 2.7016 -0.3335 0.8055 0.4899
4.3463 -2.4597 -25.2551 0.9725 -0.2328 -0.0091
-3.9698 4.2974 24.3934 -0.9672 0.2316 0.1045
-0.2525 1.1826 -26.8840 0.9968 0.0791 -0.0091
2.3649 10.3876 17.2330 -0.8033 -0.0630 0.5922
0.2525 -1.1826 26.8840 -0.9968 -0.0791 0.0091
-2.7769 12.6287 -26.7056 0.8363 0.3477 0.4239
1.2367 -16.3131 24.6247 -0.7011 -0.2919 -0.6506
9.6225 1.4926 16.7405 -0.6819 -0.5824 0.4425
-12.1740 9.9841 -16.5848 0.5219 0.8530 -0.0091
-13.4950 15.9432 -2.8090 -0.0771 0.9668 0.2436
